data_4065425
loop_
_publ_author_name
'Sinenkov, Mikhail'
'Kirillov, Evgeny'
'Roisnel, Thierry'
'Fukin, Georgy'
'Trifonov, Alexander'
'Carpentier, Jean-Fran\,cois'

_publ_section_title
;
 Rare-Earth Complexes with Multidentate Tethered Phenoxy-Amidinate
 Ligands: Synthesis, Structure, and Activity in Ring-Opening
 Polymerization of Lactide
;
_journal_issue 20
_journal_name_full Organometallics
_journal_page_first 5509
_journal_paper_doi 10.1021/om200786u
_journal_volume 30
_journal_year 2011
_chemical_compound_source 'synthesis as described'
_chemical_formula_moiety '2(C66 H120 N6 Nd2 O2 Si4)'
_chemical_formula_sum 'C66 H120 N6 Nd2 O2 Si4'
_chemical_formula_weight 1430.52
_chemical_name_systematic
;
 ?
;
_space_group_IT_number 2
_symmetry_cell_setting triclinic
_symmetry_Int_Tables_number 2
_symmetry_space_group_name_Hall '-P 1'
_symmetry_space_group_name_H-M 'P -1'
_atom_sites_solution_hydrogens geom
_atom_sites_solution_primary direct
_atom_sites_solution_secondary difmap
_audit_conform_dict_location ftp://ftp.iucr.org/pub/cif_core.dic
_audit_conform_dict_name cif_core.dic
_audit_conform_dict_version 2.3
_audit_creation_date 2010-05-10T18:04:33-00:00
_audit_creation_method 'WinGX routine CIF_UPDATE'
_cell_angle_alpha 86.784(4)
_cell_angle_beta 81.542(4)
_cell_angle_gamma 84.192(4)
_cell_formula_units_Z 4
_cell_length_a 14.7571(14)
_cell_length_b 19.984(2)
_cell_length_c 27.048(2)
_cell_measurement_reflns_used 9107
_cell_measurement_temperature 100(2)
_cell_measurement_theta_max 27.42
_cell_measurement_theta_min 2.4
_cell_measurement_wavelength 0.71073
_cell_volume 7842.5(12)
_computing_cell_refinement 'Bruker SMART (Bruker, 2002)'
_computing_data_collection 'Bruker SAINT (Bruker, 2002)'
_computing_data_reduction 'Bruker SAINT (Bruker, 2002)'
_computing_molecular_graphics 'Ortep-3 for Windows (Farrugia, 1997)'
_computing_publication_material
;
           WinGX publication routines (Farrugia, 1999),
           CRYSCAL (T. Roisnel, local program)
;
_computing_structure_refinement 'SHELXL-97 (Sheldrick, 1997)'
_computing_structure_solution 'SIR97 (Altomare et al., 1999))'
_diffrn_ambient_temperature 100(2)
_diffrn_detector 'CCD plate'
_diffrn_measured_fraction_theta_full 0.985
_diffrn_measured_fraction_theta_max 0.978
_diffrn_measurement_device_type 'APEXII, Bruker-AXS'
_diffrn_measurement_method 'CCD rotation images, thin slices'
_diffrn_radiation_monochromator graphite
_diffrn_radiation_probe x-ray
_diffrn_radiation_type MoK\a
_diffrn_radiation_wavelength 0.71073
_diffrn_reflns_av_R_equivalents 0.0719
_diffrn_reflns_av_unetI/netI 0.066
_diffrn_reflns_limit_h_max 19
_diffrn_reflns_limit_h_min -19
_diffrn_reflns_limit_k_max 25
_diffrn_reflns_limit_k_min -25
_diffrn_reflns_limit_l_max 32
_diffrn_reflns_limit_l_min -35
_diffrn_reflns_number 121775
_diffrn_reflns_theta_full 25
_diffrn_reflns_theta_max 27.48
_diffrn_reflns_theta_min 2.95
_exptl_absorpt_coefficient_mu 1.411
_exptl_absorpt_correction_T_max 0.787
_exptl_absorpt_correction_T_min 0.615
_exptl_absorpt_correction_type multi-scan
_exptl_absorpt_process_details
;
  [Sheldrick, G.M. (2002). SADABS Bruker AXS Inc., Madison, Wisconsin, USA]
;
_exptl_crystal_colour blue
_exptl_crystal_density_diffrn 1.212
_exptl_crystal_density_method 'not measured'
_exptl_crystal_description prism
_exptl_crystal_F_000 3000
_exptl_crystal_size_max 0.31
_exptl_crystal_size_mid 0.23
_exptl_crystal_size_min 0.17
_platon_squeeze_details
;
;
_refine_diff_density_max 5.188
_refine_diff_density_min -4.067
_refine_diff_density_rms 0.146
_refine_ls_extinction_method none
_refine_ls_goodness_of_fit_ref 1.107
_refine_ls_hydrogen_treatment constr
_refine_ls_matrix_type full
_refine_ls_number_parameters 1372
_refine_ls_number_reflns 35180
_refine_ls_number_restraints 0
_refine_ls_restrained_S_all 1.107
_refine_ls_R_factor_all 0.065
_refine_ls_R_factor_gt 0.0539
_refine_ls_shift/su_max 0.024
_refine_ls_shift/su_mean 0
_refine_ls_structure_factor_coef Fsqd
_refine_ls_weighting_details 'calc w=1/[\s^2^(Fo^2^)+(0.0678P)^2^+19.8249P] where P=(Fo^2^+2Fc^2^)/3'
_refine_ls_weighting_scheme calc
_refine_ls_wR_factor_gt 0.1448
_refine_ls_wR_factor_ref 0.1535
_reflns_number_gt 28956
_reflns_number_total 35180
_reflns_threshold_expression >2sigma(I)
_cod_data_source_file om200786u_si_001.cif
_cod_data_source_block 9
_cod_database_code 4065425

loop_
_symmetry_equiv_pos_as_xyz
'x, y, z'
'-x, -y, -z'

loop_
_atom_site_label
_atom_site_type_symbol
_atom_site_fract_x
_atom_site_fract_y
_atom_site_fract_z
_atom_site_U_iso_or_equiv
_atom_site_adp_type
_atom_site_occupancy
_atom_site_symmetry_multiplicity
_atom_site_calc_flag
_atom_site_refinement_flags
Nd1 Nd 0.952762(15) 0.195208(11) 0.177233(8) 0.01700(6) Uani 1 1 d .
N1 N 0.8476(2) 0.29396(17) 0.15834(13) 0.0188(7) Uani 1 1 d .
C2 C 0.7989(3) 0.3538(2) 0.18359(16) 0.0189(8) Uani 1 1 d .
H2 H 0.7351 0.361 0.1747 0.023 Uiso 1 1 calc R
C3 C 0.8471(3) 0.4186(2) 0.16978(17) 0.0245(9) Uani 1 1 d .
H3A H 0.9115 0.4109 0.1766 0.029 Uiso 1 1 calc R
H3B H 0.8483 0.4297 0.1336 0.029 Uiso 1 1 calc R
C4 C 0.7978(3) 0.4782(2) 0.19960(18) 0.0271(10) Uani 1 1 d .
H4A H 0.8332 0.5178 0.1915 0.033 Uiso 1 1 calc R
H4B H 0.7361 0.4896 0.1894 0.033 Uiso 1 1 calc R
C5 C 0.7873(4) 0.4627(2) 0.25533(18) 0.0305(10) Uani 1 1 d .
H5A H 0.7503 0.5007 0.2729 0.037 Uiso 1 1 calc R
H5B H 0.8488 0.4578 0.2664 0.037 Uiso 1 1 calc R
C6 C 0.7401(3) 0.3976(2) 0.26945(17) 0.0258(9) Uani 1 1 d .
H6A H 0.738 0.387 0.3058 0.031 Uiso 1 1 calc R
H6B H 0.6761 0.404 0.2619 0.031 Uiso 1 1 calc R
C7 C 0.7932(3) 0.3390(2) 0.24001(16) 0.0204(8) Uani 1 1 d .
H7A H 0.8562 0.3312 0.249 0.024 Uiso 1 1 calc R
H7B H 0.7622 0.2975 0.2492 0.024 Uiso 1 1 calc R
N11 N 0.8683(2) 0.21347(17) 0.10070(13) 0.0167(7) Uani 1 1 d .
C12 C 0.9078(3) 0.2004(2) 0.04748(16) 0.0197(8) Uani 1 1 d .
H12 H 0.9379 0.1533 0.0482 0.024 Uiso 1 1 calc R
C13 C 0.8402(3) 0.2014(2) 0.00906(16) 0.0227(9) Uani 1 1 d .
H13A H 0.7906 0.1724 0.0218 0.027 Uiso 1 1 calc R
H13B H 0.8117 0.2479 0.0041 0.027 Uiso 1 1 calc R
C14 C 0.8905(4) 0.1763(3) -0.04067(18) 0.0324(11) Uani 1 1 d .
H14A H 0.8465 0.1768 -0.0651 0.039 Uiso 1 1 calc R
H14B H 0.9175 0.1293 -0.036 0.039 Uiso 1 1 calc R
C15 C 0.9667(4) 0.2212(3) -0.0608(2) 0.0406(13) Uani 1 1 d .
H15A H 1.0001 0.2041 -0.0927 0.049 Uiso 1 1 calc R
H15B H 0.9392 0.2675 -0.0674 0.049 Uiso 1 1 calc R
C16 C 1.0342(3) 0.2227(3) -0.0233(2) 0.0386(12) Uani 1 1 d .
H16A H 1.0805 0.2543 -0.0363 0.046 Uiso 1 1 calc R
H16B H 1.0669 0.1774 -0.0197 0.046 Uiso 1 1 calc R
C17 C 0.9858(3) 0.2444(2) 0.02787(18) 0.0273(10) Uani 1 1 d .
H17A H 0.9603 0.2921 0.0253 0.033 Uiso 1 1 calc R
H17B H 1.0309 0.2409 0.0518 0.033 Uiso 1 1 calc R
C21 C 0.8326(3) 0.27820(19) 0.11408(15) 0.0154(8) Uani 1 1 d .
C22 C 0.7755(3) 0.3213(2) 0.08133(15) 0.0171(8) Uani 1 1 d .
C23 C 0.8084(3) 0.3764(2) 0.05318(16) 0.0195(8) Uani 1 1 d .
H23 H 0.8656 0.3911 0.0579 0.023 Uiso 1 1 calc R
C24 C 0.7579(3) 0.4104(2) 0.01812(16) 0.0206(8) Uani 1 1 d .
C25 C 0.7970(3) 0.4706(2) -0.01316(18) 0.0280(10) Uani 1 1 d .
C26 C 0.8951(5) 0.4482(4) -0.0401(3) 0.0599(18) Uani 1 1 d .
H26A H 0.934 0.4295 -0.0153 0.09 Uiso 1 1 calc R
H26B H 0.9219 0.4871 -0.058 0.09 Uiso 1 1 calc R
H26C H 0.8911 0.4138 -0.0639 0.09 Uiso 1 1 calc R
C27 C 0.8098(5) 0.5258(3) 0.0217(3) 0.0564(17) Uani 1 1 d .
H27A H 0.8488 0.5071 0.0464 0.085 Uiso 1 1 calc R
H27B H 0.7496 0.5432 0.0389 0.085 Uiso 1 1 calc R
H27C H 0.8391 0.5625 0.0019 0.085 Uiso 1 1 calc R
C28 C 0.7371(6) 0.4990(4) -0.0509(3) 0.085(3) Uani 1 1 d .
H28A H 0.7648 0.5369 -0.0698 0.127 Uiso 1 1 calc R
H28B H 0.676 0.5146 -0.0337 0.127 Uiso 1 1 calc R
H28C H 0.7311 0.4641 -0.074 0.127 Uiso 1 1 calc R
C29 C 0.6741(3) 0.3870(2) 0.01331(16) 0.0231(9) Uani 1 1 d .
H29 H 0.6397 0.4095 -0.0108 0.028 Uiso 1 1 calc R
C30 C 0.6370(3) 0.3331(2) 0.04110(16) 0.0191(8) Uani 1 1 d .
C31 C 0.5444(3) 0.3093(2) 0.03352(19) 0.0271(10) Uani 1 1 d .
C32 C 0.4780(3) 0.3112(3) 0.0829(2) 0.0335(11) Uani 1 1 d .
H32A H 0.4192 0.2959 0.0776 0.05 Uiso 1 1 calc R
H32B H 0.4677 0.3573 0.0944 0.05 Uiso 1 1 calc R
H32C H 0.5046 0.2815 0.1082 0.05 Uiso 1 1 calc R
C33 C 0.5593(4) 0.2372(3) 0.0141(2) 0.0344(11) Uani 1 1 d .
H33A H 0.5 0.2223 0.0094 0.052 Uiso 1 1 calc R
H33B H 0.5873 0.2066 0.0385 0.052 Uiso 1 1 calc R
H33C H 0.6003 0.2369 -0.0179 0.052 Uiso 1 1 calc R
C34 C 0.4976(4) 0.3538(3) -0.0053(3) 0.0463(15) Uani 1 1 d .
H34A H 0.439 0.3369 -0.0089 0.069 Uiso 1 1 calc R
H34B H 0.5377 0.3528 -0.0376 0.069 Uiso 1 1 calc R
H34C H 0.4863 0.4002 0.0057 0.069 Uiso 1 1 calc R
C35 C 0.6902(3) 0.2987(2) 0.07623(15) 0.0168(8) Uani 1 1 d .
O36 O 0.66391(19) 0.24417(14) 0.10390(11) 0.0187(6) Uani 1 1 d .
Si1 Si 1.17548(8) 0.12627(6) 0.11718(5) 0.0261(3) Uani 1 1 d .
Si2 Si 1.15513(8) 0.26091(6) 0.16422(5) 0.0256(3) Uani 1 1 d .
N41 N 1.1103(2) 0.19055(18) 0.14856(14) 0.0213(7) Uani 1 1 d .
C42 C 1.0969(4) 0.0785(3) 0.0866(2) 0.0408(13) Uani 1 1 d .
H42A H 1.0487 0.0624 0.1121 0.061 Uiso 1 1 calc R
H42B H 1.1324 0.0399 0.0699 0.061 Uiso 1 1 calc R
H42C H 1.0686 0.1082 0.0619 0.061 Uiso 1 1 calc R
C43 C 1.2353(4) 0.0652(3) 0.1597(2) 0.0380(12) Uani 1 1 d .
H43A H 1.19 0.0485 0.1865 0.057 Uiso 1 1 calc R
H43B H 1.2805 0.0878 0.1742 0.057 Uiso 1 1 calc R
H43C H 1.2668 0.0272 0.1405 0.057 Uiso 1 1 calc R
C44 C 1.2668(4) 0.1560(3) 0.0670(2) 0.0370(12) Uani 1 1 d .
H44A H 1.2381 0.1881 0.0438 0.055 Uiso 1 1 calc R
H44B H 1.2982 0.1174 0.0486 0.055 Uiso 1 1 calc R
H44C H 1.3115 0.178 0.0823 0.055 Uiso 1 1 calc R
C45 C 1.2601(4) 0.2436(3) 0.1959(2) 0.0409(13) Uani 1 1 d .
H45A H 1.3095 0.2198 0.1734 0.061 Uiso 1 1 calc R
H45B H 1.2457 0.2158 0.2265 0.061 Uiso 1 1 calc R
H45C H 1.2802 0.2863 0.2045 0.061 Uiso 1 1 calc R
C46 C 1.1815(4) 0.3205(3) 0.1091(2) 0.0414(13) Uani 1 1 d .
H46A H 1.1271 0.3299 0.092 0.062 Uiso 1 1 calc R
H46B H 1.2328 0.3002 0.0859 0.062 Uiso 1 1 calc R
H46C H 1.1982 0.3626 0.1206 0.062 Uiso 1 1 calc R
C47 C 1.0644(3) 0.3068(2) 0.2097(2) 0.0309(11) Uani 1 1 d .
H47A H 1.0079 0.317 0.1946 0.046 Uiso 1 1 calc R
H47B H 1.0863 0.3489 0.2181 0.046 Uiso 1 1 calc R
H47C H 1.0516 0.2785 0.2402 0.046 Uiso 1 1 calc R
Nd2 Nd 0.728576(14) 0.148668(10) 0.133149(8) 0.01560(6) Uani 1 1 d .
N51 N 0.8433(3) 0.10312(17) 0.19158(14) 0.0204(7) Uani 1 1 d .
C52 C 0.8956(3) 0.0356(2) 0.18945(19) 0.0267(10) Uani 1 1 d .
H52 H 0.9225 0.0311 0.1535 0.032 Uiso 1 1 calc R
C53 C 0.8345(4) -0.0220(2) 0.2012(2) 0.0366(12) Uani 1 1 d .
H53A H 0.7834 -0.0152 0.1809 0.044 Uiso 1 1 calc R
H53B H 0.8075 -0.0219 0.2369 0.044 Uiso 1 1 calc R
C54 C 0.8890(5) -0.0902(3) 0.1900(3) 0.0565(19) Uani 1 1 d .
H54A H 0.8488 -0.1266 0.2007 0.068 Uiso 1 1 calc R
H54B H 0.9085 -0.0926 0.1535 0.068 Uiso 1 1 calc R
C55 C 0.9740(6) -0.1010(3) 0.2167(3) 0.062(2) Uani 1 1 d .
H55A H 1.0099 -0.1437 0.2063 0.075 Uiso 1 1 calc R
H55B H 0.9542 -0.1049 0.2533 0.075 Uiso 1 1 calc R
C56 C 1.0351(5) -0.0430(3) 0.2049(3) 0.0482(15) Uani 1 1 d .
H56A H 1.0601 -0.0418 0.1688 0.058 Uiso 1 1 calc R
H56B H 1.0874 -0.0501 0.2243 0.058 Uiso 1 1 calc R
C57 C 0.9782(4) 0.0245(3) 0.2184(2) 0.0359(12) Uani 1 1 d .
H57A H 0.9563 0.0242 0.2548 0.043 Uiso 1 1 calc R
H57B H 1.0177 0.062 0.21 0.043 Uiso 1 1 calc R
N61 N 0.7053(3) 0.15386(18) 0.22589(14) 0.0232(8) Uani 1 1 d .
C62 C 0.6387(3) 0.1874(2) 0.26534(17) 0.0280(10) Uani 1 1 d .
H62 H 0.6731 0.2023 0.2913 0.034 Uiso 1 1 calc R
C63 C 0.5896(3) 0.2492(2) 0.24164(17) 0.0267(10) Uani 1 1 d .
H63A H 0.559 0.235 0.2142 0.032 Uiso 1 1 calc R
H63B H 0.6355 0.2803 0.227 0.032 Uiso 1 1 calc R
C64 C 0.5175(4) 0.2864(3) 0.2798(2) 0.0403(13) Uani 1 1 d .
H64A H 0.5485 0.3036 0.3059 0.048 Uiso 1 1 calc R
H64B H 0.4862 0.3253 0.2629 0.048 Uiso 1 1 calc R
C65 C 0.4477(4) 0.2405(4) 0.3038(2) 0.0532(17) Uani 1 1 d .
H65A H 0.4119 0.2273 0.2782 0.064 Uiso 1 1 calc R
H65B H 0.4043 0.2647 0.3298 0.064 Uiso 1 1 calc R
C66 C 0.4943(4) 0.1769(4) 0.3277(2) 0.0507(16) Uani 1 1 d .
H66A H 0.5227 0.1897 0.3564 0.061 Uiso 1 1 calc R
H66B H 0.4472 0.146 0.3407 0.061 Uiso 1 1 calc R
C67 C 0.5685(4) 0.1402(3) 0.2904(2) 0.0408(13) Uani 1 1 d .
H67A H 0.6007 0.1024 0.3081 0.049 Uiso 1 1 calc R
H67B H 0.5389 0.1213 0.2644 0.049 Uiso 1 1 calc R
C71 C 0.7828(3) 0.1208(2) 0.23460(16) 0.0221(9) Uani 1 1 d .
C72 C 0.8133(3) 0.1085(2) 0.28544(17) 0.0250(9) Uani 1 1 d .
C73 C 0.7789(4) 0.0599(2) 0.31980(18) 0.0318(11) Uani 1 1 d .
H73 H 0.7308 0.0355 0.3125 0.038 Uiso 1 1 calc R
C74 C 0.8137(4) 0.0462(3) 0.36491(19) 0.0367(12) Uani 1 1 d .
C75 C 0.7831(5) -0.0125(3) 0.4000(2) 0.0483(16) Uani 1 1 d .
C76 C 0.6786(6) -0.0026(4) 0.4138(3) 0.0700(13) Uani 1 1 d .
H76A H 0.6579 -0.0399 0.4363 0.105 Uiso 1 1 calc R
H76B H 0.6497 -0.0016 0.3834 0.105 Uiso 1 1 calc R
H76C H 0.6613 0.04 0.4305 0.105 Uiso 1 1 calc R
C77 C 0.8233(7) -0.0170(4) 0.4492(2) 0.0700(13) Uani 1 1 d .
H77A H 0.8009 -0.0553 0.4699 0.105 Uiso 1 1 calc R
H77B H 0.8042 0.0246 0.467 0.105 Uiso 1 1 calc R
H77C H 0.8906 -0.0231 0.4421 0.105 Uiso 1 1 calc R
C78 C 0.8119(7) -0.0789(3) 0.3724(3) 0.0700(13) Uani 1 1 d .
H78A H 0.7927 -0.117 0.3945 0.105 Uiso 1 1 calc R
H78B H 0.8789 -0.0841 0.3632 0.105 Uiso 1 1 calc R
H78C H 0.7824 -0.0776 0.3422 0.105 Uiso 1 1 calc R
C79 C 0.8798(4) 0.0861(2) 0.37513(18) 0.0313(11) Uani 1 1 d .
H79 H 0.9021 0.0786 0.4064 0.038 Uiso 1 1 calc R
C80 C 0.9156(3) 0.1365(2) 0.34265(17) 0.0231(9) Uani 1 1 d .
C81 C 0.9897(3) 0.1783(2) 0.35598(17) 0.0272(10) Uani 1 1 d .
C82 C 1.0069(4) 0.1645(3) 0.41058(19) 0.0376(12) Uani 1 1 d .
H82A H 1.0542 0.1922 0.4177 0.056 Uiso 1 1 calc R
H82B H 1.0277 0.1168 0.4157 0.056 Uiso 1 1 calc R
H82C H 0.9496 0.1756 0.4331 0.056 Uiso 1 1 calc R
C83 C 1.0812(3) 0.1603(3) 0.3223(2) 0.0348(11) Uani 1 1 d .
H83A H 1.1282 0.1872 0.3308 0.052 Uiso 1 1 calc R
H83B H 1.0731 0.1698 0.2872 0.052 Uiso 1 1 calc R
H83C H 1.1007 0.1123 0.3274 0.052 Uiso 1 1 calc R
C84 C 0.9587(3) 0.2536(2) 0.35082(19) 0.0291(10) Uani 1 1 d .
H84A H 1.0064 0.2798 0.3594 0.044 Uiso 1 1 calc R
H84B H 0.9014 0.264 0.3735 0.044 Uiso 1 1 calc R
H84C H 0.9485 0.2653 0.3163 0.044 Uiso 1 1 calc R
C85 C 0.8845(3) 0.1460(2) 0.29541(16) 0.0210(9) Uani 1 1 d .
O86 O 0.9203(2) 0.18808(14) 0.25945(11) 0.0216(6) Uani 1 1 d .
Si3 Si 0.56747(9) 0.04426(6) 0.12159(5) 0.0237(3) Uani 1 1 d .
Si4 Si 0.74022(8) 0.01035(6) 0.05177(4) 0.0194(2) Uani 1 1 d .
C92 C 0.5126(3) 0.1234(3) 0.1525(2) 0.0346(11) Uani 1 1 d .
H92A H 0.5481 0.1338 0.1786 0.052 Uiso 1 1 calc R
H92B H 0.4494 0.1168 0.1676 0.052 Uiso 1 1 calc R
H92C H 0.5118 0.1608 0.1275 0.052 Uiso 1 1 calc R
C93 C 0.4949(4) 0.0284(3) 0.0730(2) 0.0426(14) Uani 1 1 d .
H93A H 0.4981 0.0649 0.0473 0.064 Uiso 1 1 calc R
H93B H 0.4309 0.0264 0.0887 0.064 Uiso 1 1 calc R
H93C H 0.5177 -0.0145 0.0577 0.064 Uiso 1 1 calc R
C94 C 0.5596(4) -0.0265(3) 0.1704(2) 0.0429(13) Uani 1 1 d .
H94A H 0.5971 -0.0189 0.1962 0.064 Uiso 1 1 calc R
H94B H 0.5822 -0.0692 0.1547 0.064 Uiso 1 1 calc R
H94C H 0.4953 -0.0282 0.1856 0.064 Uiso 1 1 calc R
N91 N 0.6789(2) 0.05743(18) 0.09875(13) 0.0199(7) Uani 1 1 d .
C95 C 0.7095(3) 0.0412(2) -0.01086(17) 0.0279(10) Uani 1 1 d .
H95A H 0.7175 0.0893 -0.0158 0.042 Uiso 1 1 calc R
H95B H 0.6452 0.0341 -0.0124 0.042 Uiso 1 1 calc R
H95C H 0.7496 0.0162 -0.0371 0.042 Uiso 1 1 calc R
C96 C 0.7249(4) -0.0816(2) 0.0607(2) 0.0331(11) Uani 1 1 d .
H96A H 0.741 -0.098 0.0934 0.05 Uiso 1 1 calc R
H96B H 0.7651 -0.1062 0.0342 0.05 Uiso 1 1 calc R
H96C H 0.6607 -0.0886 0.0591 0.05 Uiso 1 1 calc R
C97 C 0.8674(3) 0.0151(3) 0.05077(19) 0.0316(11) Uani 1 1 d .
H97A H 0.8811 0.0622 0.0461 0.047 Uiso 1 1 calc R
H97B H 0.9017 -0.0109 0.0232 0.047 Uiso 1 1 calc R
H97C H 0.8855 -0.0036 0.0825 0.047 Uiso 1 1 calc R
Nd11 Nd 0.282475(16) 0.626297(13) 0.286281(9) 0.02271(7) Uani 1 1 d .
N101 N 0.3354(3) 0.5987(2) 0.36713(15) 0.0277(9) Uani 1 1 d .
C102 C 0.4077(3) 0.5550(3) 0.38925(18) 0.0293(10) Uani 1 1 d .
H102 H 0.4303 0.5808 0.4149 0.035 Uiso 1 1 calc R
C103 C 0.3776(4) 0.4886(3) 0.4138(2) 0.0432(13) Uani 1 1 d .
H10A H 0.3259 0.4978 0.4411 0.052 Uiso 1 1 calc R
H10B H 0.3559 0.462 0.3888 0.052 Uiso 1 1 calc R
C104 C 0.4576(4) 0.4484(3) 0.4350(2) 0.0489(15) Uani 1 1 d .
H10C H 0.4372 0.4054 0.4504 0.059 Uiso 1 1 calc R
H10D H 0.4764 0.474 0.4615 0.059 Uiso 1 1 calc R
C105 C 0.5400(4) 0.4338(3) 0.3946(3) 0.0498(15) Uani 1 1 d .
H10E H 0.592 0.4105 0.41 0.06 Uiso 1 1 calc R
H10F H 0.5236 0.4037 0.3701 0.06 Uiso 1 1 calc R
C106 C 0.5686(4) 0.4985(3) 0.3682(2) 0.0433(14) Uani 1 1 d .
H10G H 0.619 0.488 0.3405 0.052 Uiso 1 1 calc R
H10H H 0.5923 0.526 0.3919 0.052 Uiso 1 1 calc R
C107 C 0.4880(3) 0.5393(3) 0.3471(2) 0.0334(11) Uani 1 1 d .
H10I H 0.4671 0.5134 0.3215 0.04 Uiso 1 1 calc R
H10J H 0.5086 0.5819 0.3309 0.04 Uiso 1 1 calc R
N111 N 0.2254(2) 0.6867(2) 0.36813(14) 0.0248(8) Uani 1 1 d .
C112 C 0.1318(3) 0.7154(3) 0.39040(18) 0.0321(11) Uani 1 1 d .
H112 H 0.1065 0.7419 0.3622 0.038 Uiso 1 1 calc R
C113 C 0.1268(4) 0.7657(4) 0.4315(2) 0.0529(7) Uani 1 1 d .
H11A H 0.145 0.742 0.4622 0.063 Uiso 1 1 calc R
H11B H 0.1703 0.8 0.4206 0.063 Uiso 1 1 calc R
C114 C 0.0292(4) 0.8004(4) 0.4432(3) 0.0529(7) Uani 1 1 d .
H11C H 0.0124 0.8269 0.4133 0.063 Uiso 1 1 calc R
H11D H 0.0264 0.8316 0.4707 0.063 Uiso 1 1 calc R
C115 C -0.0388(4) 0.7473(4) 0.4586(2) 0.0529(7) Uani 1 1 d .
H11E H -0.0253 0.7242 0.4904 0.063 Uiso 1 1 calc R
H11F H -0.1021 0.7699 0.4645 0.063 Uiso 1 1 calc R
C116 C -0.0340(4) 0.6950(4) 0.4190(2) 0.0529(7) Uani 1 1 d .
H11G H -0.0546 0.7171 0.3884 0.063 Uiso 1 1 calc R
H11H H -0.0762 0.6604 0.4315 0.063 Uiso 1 1 calc R
C117 C 0.0645(4) 0.6608(4) 0.4060(3) 0.0529(7) Uani 1 1 d .
H11I H 0.0668 0.6302 0.3783 0.063 Uiso 1 1 calc R
H11J H 0.0827 0.6339 0.4354 0.063 Uiso 1 1 calc R
C121 C 0.2749(3) 0.6388(2) 0.39487(17) 0.0250(9) Uani 1 1 d .
C122 C 0.2670(3) 0.6394(2) 0.45022(16) 0.0238(9) Uani 1 1 d .
C123 C 0.2181(3) 0.5934(2) 0.48147(17) 0.0257(9) Uani 1 1 d .
H123 H 0.192 0.5587 0.4673 0.031 Uiso 1 1 calc R
C124 C 0.2073(3) 0.5980(2) 0.53292(17) 0.0264(10) Uani 1 1 d .
C125 C 0.1515(4) 0.5466(3) 0.56581(19) 0.0355(12) Uani 1 1 d .
C126 C 0.1907(6) 0.4753(3) 0.5517(2) 0.067(2) Uani 1 1 d .
H12A H 0.2553 0.4683 0.557 0.101 Uiso 1 1 calc R
H12B H 0.1864 0.4693 0.5164 0.101 Uiso 1 1 calc R
H12C H 0.1554 0.4425 0.5726 0.101 Uiso 1 1 calc R
C127 C 0.1578(4) 0.5531(3) 0.62131(19) 0.0373(12) Uani 1 1 d .
H12D H 0.2222 0.5448 0.6268 0.056 Uiso 1 1 calc R
H12E H 0.1215 0.52 0.6413 0.056 Uiso 1 1 calc R
H12F H 0.1337 0.5985 0.6314 0.056 Uiso 1 1 calc R
C128 C 0.0506(4) 0.5601(5) 0.5582(2) 0.067(2) Uani 1 1 d .
H12G H 0.0454 0.5565 0.5228 0.101 Uiso 1 1 calc R
H12H H 0.027 0.6055 0.5687 0.101 Uiso 1 1 calc R
H12I H 0.0146 0.527 0.5783 0.101 Uiso 1 1 calc R
C129 C 0.2459(3) 0.6508(2) 0.55156(17) 0.0243(9) Uani 1 1 d .
H129 H 0.238 0.6548 0.5868 0.029 Uiso 1 1 calc R
C130 C 0.2952(3) 0.6978(2) 0.52176(17) 0.0234(9) Uani 1 1 d .
C131 C 0.3330(3) 0.7559(3) 0.54421(18) 0.0283(10) Uani 1 1 d .
C132 C 0.4377(3) 0.7526(3) 0.53043(18) 0.0297(10) Uani 1 1 d .
H13C H 0.4608 0.7902 0.545 0.045 Uiso 1 1 calc R
H13D H 0.4536 0.7556 0.494 0.045 Uiso 1 1 calc R
H13E H 0.4657 0.71 0.5435 0.045 Uiso 1 1 calc R
C133 C 0.2882(4) 0.8241(3) 0.5241(2) 0.0374(12) Uani 1 1 d .
H13F H 0.3125 0.8614 0.5383 0.056 Uiso 1 1 calc R
H13G H 0.2213 0.8265 0.5337 0.056 Uiso 1 1 calc R
H13H H 0.3026 0.8272 0.4875 0.056 Uiso 1 1 calc R
C134 C 0.3112(4) 0.7556(3) 0.60152(18) 0.0363(12) Uani 1 1 d .
H13I H 0.337 0.7937 0.6139 0.054 Uiso 1 1 calc R
H13J H 0.3383 0.7134 0.6158 0.054 Uiso 1 1 calc R
H13K H 0.2443 0.7595 0.6115 0.054 Uiso 1 1 calc R
C135 C 0.3070(3) 0.6911(2) 0.46918(16) 0.0213(9) Uani 1 1 d .
O136 O 0.3517(2) 0.73402(16) 0.43610(11) 0.0230(6) Uani 1 1 d .
N141 N 0.1547(3) 0.5836(2) 0.26149(15) 0.0347(10) Uani 1 1 d .
C143 C 0.1860(5) 0.4627(4) 0.1965(2) 0.0603(19) Uani 1 1 d .
H14C H 0.2351 0.4845 0.1752 0.09 Uiso 1 1 calc R
H14D H 0.1283 0.4726 0.1825 0.09 Uiso 1 1 calc R
H14E H 0.2021 0.4139 0.198 0.09 Uiso 1 1 calc R
C142 C 0.2796(4) 0.4678(3) 0.2885(3) 0.0508(16) Uani 1 1 d .
H14F H 0.3312 0.4891 0.269 0.076 Uiso 1 1 calc R
H14G H 0.2919 0.4187 0.2873 0.076 Uiso 1 1 calc R
H14H H 0.2724 0.481 0.3233 0.076 Uiso 1 1 calc R
C144 C 0.0779(4) 0.4529(3) 0.3001(3) 0.0498(15) Uani 1 1 d .
H14I H 0.0688 0.4691 0.3341 0.075 Uiso 1 1 calc R
H14J H 0.0947 0.4041 0.3011 0.075 Uiso 1 1 calc R
H14K H 0.0209 0.4628 0.2854 0.075 Uiso 1 1 calc R
C145 C 0.0693(7) 0.6320(5) 0.1746(4) 0.0888(16) Uani 1 1 d .
H14L H 0.066 0.5863 0.1639 0.133 Uiso 1 1 calc R
H14M H 0.1272 0.6488 0.1586 0.133 Uiso 1 1 calc R
H14N H 0.0173 0.6617 0.1649 0.133 Uiso 1 1 calc R
C146 C -0.0491(6) 0.6066(5) 0.2751(4) 0.0888(16) Uani 1 1 d .
H14O H -0.0493 0.606 0.3113 0.133 Uiso 1 1 calc R
H14P H -0.0593 0.5618 0.2653 0.133 Uiso 1 1 calc R
H14Q H -0.0982 0.6395 0.2657 0.133 Uiso 1 1 calc R
C147 C 0.0719(7) 0.7188(4) 0.2581(4) 0.0888(16) Uani 1 1 d .
H14R H 0.0724 0.7209 0.2942 0.133 Uiso 1 1 calc R
H14S H 0.0185 0.7471 0.2486 0.133 Uiso 1 1 calc R
H14T H 0.1284 0.7351 0.2399 0.133 Uiso 1 1 calc R
Nd12 Nd 0.343635(17) 0.775526(12) 0.358991(9) 0.02386(7) Uani 1 1 d .
N151 N 0.3616(2) 0.73349(18) 0.27041(14) 0.0212(7) Uani 1 1 d .
C152 C 0.3308(3) 0.7674(2) 0.22388(19) 0.0278(10) Uani 1 1 d .
H152 H 0.2648 0.7836 0.2346 0.033 Uiso 1 1 calc R
C153 C 0.3774(4) 0.8324(2) 0.2093(2) 0.0314(11) Uani 1 1 d .
H15C H 0.3701 0.8607 0.2387 0.038 Uiso 1 1 calc R
H15D H 0.444 0.8209 0.1987 0.038 Uiso 1 1 calc R
C154 C 0.3362(5) 0.8713(3) 0.1673(3) 0.0547(18) Uani 1 1 d .
H15E H 0.2732 0.8903 0.1802 0.066 Uiso 1 1 calc R
H15F H 0.3731 0.9094 0.1559 0.066 Uiso 1 1 calc R
C155 C 0.3320(5) 0.8309(4) 0.1247(3) 0.0606(19) Uani 1 1 d .
H15G H 0.3954 0.817 0.1087 0.073 Uiso 1 1 calc R
H15H H 0.3002 0.8586 0.0997 0.073 Uiso 1 1 calc R
C156 C 0.2811(5) 0.7679(3) 0.1401(2) 0.0542(17) Uani 1 1 d .
H15I H 0.2821 0.7407 0.1105 0.065 Uiso 1 1 calc R
H15J H 0.2161 0.7815 0.1534 0.065 Uiso 1 1 calc R
C157 C 0.3279(5) 0.7254(3) 0.1804(2) 0.0445(14) Uani 1 1 d .
H15K H 0.2931 0.6861 0.1916 0.053 Uiso 1 1 calc R
H15L H 0.3912 0.7085 0.1662 0.053 Uiso 1 1 calc R
N161 N 0.4898(3) 0.73368(18) 0.30864(15) 0.0241(8) Uani 1 1 d .
C162 C 0.5856(3) 0.7151(3) 0.3162(2) 0.0343(11) Uani 1 1 d .
C163 C 0.6422(5) 0.7758(4) 0.3045(3) 0.0703(10) Uani 1 1 d .
H16C H 0.6398 0.7923 0.2695 0.084 Uiso 1 1 calc R
H16D H 0.6154 0.8127 0.3267 0.084 Uiso 1 1 calc R
C164 C 0.7416(5) 0.7566(4) 0.3120(3) 0.0703(10) Uani 1 1 d .
H16E H 0.7762 0.7969 0.306 0.084 Uiso 1 1 calc R
H16F H 0.7701 0.723 0.2874 0.084 Uiso 1 1 calc R
C165 C 0.7482(5) 0.7272(4) 0.3648(3) 0.0703(10) Uani 1 1 d .
H16G H 0.7279 0.7629 0.3891 0.084 Uiso 1 1 calc R
H16H H 0.8132 0.7117 0.3676 0.084 Uiso 1 1 calc R
C166 C 0.6891(5) 0.6679(4) 0.3784(3) 0.0703(10) Uani 1 1 d .
H16I H 0.7144 0.6296 0.3574 0.084 Uiso 1 1 calc R
H16J H 0.6908 0.6532 0.4139 0.084 Uiso 1 1 calc R
C167 C 0.5911(5) 0.6887(4) 0.3704(3) 0.0703(10) Uani 1 1 d .
H16K H 0.5642 0.7243 0.3937 0.084 Uiso 1 1 calc R
H16L H 0.5544 0.6496 0.3779 0.084 Uiso 1 1 calc R
C171 C 0.4570(3) 0.7181(2) 0.26872(17) 0.0209(9) Uani 1 1 d .
C172 C 0.5122(3) 0.6817(2) 0.22617(17) 0.0216(9) Uani 1 1 d .
C173 C 0.5891(3) 0.7096(2) 0.19882(18) 0.0237(9) Uani 1 1 d .
H173 H 0.6051 0.7517 0.2078 0.028 Uiso 1 1 calc R
C174 C 0.6420(3) 0.6768(2) 0.15895(17) 0.0228(9) Uani 1 1 d .
C175 C 0.7257(3) 0.7059(2) 0.12806(18) 0.0273(10) Uani 1 1 d .
C176 C 0.7043(3) 0.7235(3) 0.0748(2) 0.0384(13) Uani 1 1 d .
H17C H 0.7572 0.7425 0.0548 0.058 Uiso 1 1 calc R
H17D H 0.6503 0.7567 0.0761 0.058 Uiso 1 1 calc R
H17E H 0.6915 0.6828 0.0596 0.058 Uiso 1 1 calc R
C177 C 0.8102(3) 0.6539(3) 0.1267(2) 0.0331(11) Uani 1 1 d .
H17F H 0.8636 0.6727 0.107 0.05 Uiso 1 1 calc R
H17G H 0.7978 0.6131 0.1113 0.05 Uiso 1 1 calc R
H17H H 0.823 0.6426 0.1609 0.05 Uiso 1 1 calc R
C178 C 0.7502(4) 0.7696(3) 0.1508(2) 0.0366(12) Uani 1 1 d .
H17I H 0.8038 0.7867 0.1301 0.055 Uiso 1 1 calc R
H17J H 0.7647 0.7584 0.1847 0.055 Uiso 1 1 calc R
H17K H 0.6978 0.804 0.1522 0.055 Uiso 1 1 calc R
C179 C 0.6146(3) 0.6153(2) 0.14648(16) 0.0210(9) Uani 1 1 d .
H179 H 0.6499 0.5926 0.1191 0.025 Uiso 1 1 calc R
C180 C 0.5382(3) 0.5853(2) 0.17196(16) 0.0197(8) Uani 1 1 d .
C181 C 0.5118(3) 0.5189(2) 0.15533(16) 0.0215(9) Uani 1 1 d .
C182 C 0.4142(3) 0.5309(2) 0.13989(18) 0.0271(10) Uani 1 1 d .
H18A H 0.3964 0.4886 0.1292 0.041 Uiso 1 1 calc R
H18B H 0.4142 0.5647 0.1122 0.041 Uiso 1 1 calc R
H18C H 0.3701 0.5468 0.1685 0.041 Uiso 1 1 calc R
C183 C 0.5771(3) 0.4923(3) 0.1100(2) 0.0329(11) Uani 1 1 d .
H18D H 0.5577 0.4499 0.1006 0.049 Uiso 1 1 calc R
H18E H 0.6398 0.4846 0.1184 0.049 Uiso 1 1 calc R
H18F H 0.5758 0.5254 0.0819 0.049 Uiso 1 1 calc R
C184 C 0.5144(3) 0.4649(2) 0.19796(19) 0.0297(10) Uani 1 1 d .
H18G H 0.4973 0.4226 0.1869 0.045 Uiso 1 1 calc R
H18H H 0.471 0.4797 0.2271 0.045 Uiso 1 1 calc R
H18I H 0.5767 0.4578 0.207 0.045 Uiso 1 1 calc R
C185 C 0.4860(3) 0.6203(2) 0.21298(16) 0.0207(8) Uani 1 1 d .
O186 O 0.4120(2) 0.59483(16) 0.23883(11) 0.0239(7) Uani 1 1 d .
N191 N 0.3204(3) 0.8919(2) 0.35910(16) 0.0372(10) Uani 1 1 d .
C192 C 0.2454(6) 1.0018(3) 0.2930(3) 0.0616(19) Uani 1 1 d .
H19A H 0.2862 0.9826 0.2643 0.092 Uiso 1 1 calc R
H19B H 0.2754 1.0367 0.3067 0.092 Uiso 1 1 calc R
H19C H 0.1877 1.0216 0.2822 0.092 Uiso 1 1 calc R
C193 C 0.1421(6) 0.9717(4) 0.3963(3) 0.066(2) Uani 1 1 d .
H19D H 0.1287 0.9367 0.4224 0.098 Uiso 1 1 calc R
H19E H 0.0847 0.9914 0.3851 0.098 Uiso 1 1 calc R
H19F H 0.172 1.007 0.4097 0.098 Uiso 1 1 calc R
C194 C 0.1552(5) 0.8741(4) 0.3135(3) 0.0557(17) Uani 1 1 d .
H19G H 0.1402 0.837 0.3377 0.084 Uiso 1 1 calc R
H19H H 0.193 0.856 0.2835 0.084 Uiso 1 1 calc R
H19I H 0.0982 0.8979 0.3045 0.084 Uiso 1 1 calc R
C195 C 0.4881(6) 0.9573(3) 0.3157(2) 0.0611(19) Uani 1 1 d .
H19J H 0.5076 0.9181 0.2951 0.092 Uiso 1 1 calc R
H19K H 0.5423 0.9748 0.3255 0.092 Uiso 1 1 calc R
H19L H 0.4553 0.9923 0.2965 0.092 Uiso 1 1 calc R
C196 C 0.3740(7) 1.0075(3) 0.4115(3) 0.074(2) Uani 1 1 d .
H19M H 0.3332 0.995 0.4419 0.11 Uiso 1 1 calc R
H19N H 0.3413 1.0422 0.392 0.11 Uiso 1 1 calc R
H19O H 0.4286 1.0249 0.4208 0.11 Uiso 1 1 calc R
C197 C 0.4812(5) 0.8707(3) 0.4116(2) 0.0537(17) Uani 1 1 d .
H19P H 0.4425 0.856 0.4421 0.081 Uiso 1 1 calc R
H19Q H 0.5322 0.8931 0.4207 0.081 Uiso 1 1 calc R
H19R H 0.5059 0.8315 0.3919 0.081 Uiso 1 1 calc R
Si13 Si 0.22047(12) 0.93392(8) 0.34218(6) 0.0428(4) Uani 1 1 d .
Si11 Si 0.17138(11) 0.49551(8) 0.26147(6) 0.0375(3) Uani 1 1 d .
Si14 Si 0.40994(14) 0.93153(8) 0.37319(6) 0.0440(4) Uani 1 1 d .
Si12 Si 0.06488(11) 0.63038(9) 0.24229(6) 0.0416(4) Uani 1 1 d .
H162 H 0.609(4) 0.684(3) 0.291(2) 0.05 Uiso 1 1 d .

loop_
_atom_site_aniso_label
_atom_site_aniso_U_11
_atom_site_aniso_U_22
_atom_site_aniso_U_33
_atom_site_aniso_U_23
_atom_site_aniso_U_13
_atom_site_aniso_U_12
Nd1 0.01800(11) 0.01613(11) 0.01772(12) -0.00094(8) -0.00577(9) -0.00095(8)
N1 0.0201(17) 0.0175(16) 0.0184(18) -0.0007(13) -0.0037(14) 0.0013(13)
C2 0.022(2) 0.0163(19) 0.018(2) -0.0006(15) -0.0056(16) 0.0024(16)
C3 0.036(2) 0.0158(19) 0.021(2) 0.0002(16) -0.0027(19) -0.0019(18)
C4 0.037(3) 0.016(2) 0.029(2) -0.0003(17) -0.009(2) -0.0004(18)
C5 0.042(3) 0.025(2) 0.024(2) -0.0079(19) -0.003(2) -0.001(2)
C6 0.027(2) 0.031(2) 0.020(2) -0.0042(18) -0.0012(18) -0.0023(19)
C7 0.023(2) 0.021(2) 0.018(2) 0.0001(16) -0.0045(17) -0.0033(16)
N11 0.0156(16) 0.0190(16) 0.0152(17) -0.0003(13) -0.0009(13) -0.0024(13)
C12 0.019(2) 0.022(2) 0.017(2) -0.0033(16) -0.0012(16) 0.0007(16)
C13 0.019(2) 0.032(2) 0.016(2) -0.0041(17) -0.0012(16) 0.0003(17)
C14 0.034(3) 0.042(3) 0.019(2) -0.007(2) -0.002(2) 0.004(2)
C15 0.042(3) 0.051(3) 0.022(3) 0.000(2) 0.012(2) 0.003(3)
C16 0.025(2) 0.052(3) 0.034(3) -0.001(2) 0.014(2) -0.006(2)
C17 0.020(2) 0.032(2) 0.028(2) -0.0006(19) 0.0019(18) -0.0045(18)
C21 0.0134(17) 0.0138(18) 0.019(2) 0.0027(15) -0.0024(15) -0.0032(14)
C22 0.0178(19) 0.0181(19) 0.0149(19) -0.0012(15) -0.0014(15) -0.0004(15)
C23 0.020(2) 0.021(2) 0.017(2) -0.0022(16) -0.0001(16) -0.0050(16)
C24 0.027(2) 0.0160(19) 0.018(2) 0.0006(16) -0.0017(17) 0.0012(16)
C25 0.035(3) 0.022(2) 0.024(2) 0.0065(18) 0.001(2) -0.0025(19)
C26 0.056(4) 0.064(4) 0.051(4) 0.013(3) 0.015(3) -0.006(3)
C27 0.079(5) 0.040(3) 0.049(4) 0.006(3) 0.004(3) -0.021(3)
C28 0.076(5) 0.083(6) 0.106(7) 0.072(5) -0.051(5) -0.045(4)
C29 0.026(2) 0.024(2) 0.019(2) -0.0007(17) -0.0050(17) 0.0055(17)
C30 0.0192(19) 0.021(2) 0.017(2) -0.0034(16) -0.0059(16) 0.0028(16)
C31 0.022(2) 0.028(2) 0.034(3) 0.0020(19) -0.014(2) -0.0028(18)
C32 0.016(2) 0.034(3) 0.051(3) -0.004(2) -0.006(2) -0.0005(19)
C33 0.041(3) 0.034(3) 0.034(3) -0.006(2) -0.018(2) -0.009(2)
C34 0.040(3) 0.044(3) 0.061(4) 0.012(3) -0.031(3) -0.009(3)
C35 0.0186(19) 0.0177(19) 0.0139(19) -0.0024(15) -0.0023(15) 0.0012(15)
O36 0.0171(14) 0.0193(14) 0.0187(15) 0.0018(11) 0.0005(11) -0.0025(11)
Si1 0.0189(6) 0.0244(6) 0.0351(7) -0.0043(5) -0.0064(5) 0.0028(5)
Si2 0.0204(6) 0.0238(6) 0.0332(7) -0.0019(5) -0.0047(5) -0.0039(5)
N41 0.0160(16) 0.0230(18) 0.025(2) -0.0021(15) -0.0047(15) -0.0005(14)
C42 0.031(3) 0.039(3) 0.055(4) -0.015(3) -0.010(3) 0.002(2)
C43 0.028(2) 0.032(3) 0.055(4) 0.004(2) -0.012(2) 0.003(2)
C44 0.032(3) 0.039(3) 0.037(3) -0.007(2) 0.000(2) 0.003(2)
C45 0.028(3) 0.044(3) 0.055(4) -0.011(3) -0.015(2) -0.003(2)
C46 0.050(3) 0.031(3) 0.041(3) 0.002(2) 0.002(3) -0.011(2)
C47 0.027(2) 0.024(2) 0.041(3) -0.004(2) 0.000(2) -0.0066(19)
Nd2 0.01807(11) 0.01617(11) 0.01338(11) -0.00054(8) -0.00329(8) -0.00410(8)
N51 0.0280(19) 0.0143(16) 0.0201(18) 0.0013(13) -0.0082(15) -0.0022(14)
C52 0.036(3) 0.017(2) 0.030(3) -0.0028(18) -0.015(2) 0.0005(18)
C53 0.056(3) 0.023(2) 0.037(3) 0.001(2) -0.021(3) -0.014(2)
C54 0.091(5) 0.022(3) 0.067(4) 0.001(3) -0.042(4) -0.009(3)
C55 0.091(5) 0.028(3) 0.075(5) 0.002(3) -0.043(4) 0.009(3)
C56 0.066(4) 0.027(3) 0.053(4) 0.002(2) -0.024(3) 0.013(3)
C57 0.048(3) 0.027(2) 0.036(3) -0.001(2) -0.022(2) 0.004(2)
N61 0.030(2) 0.0231(18) 0.0169(18) -0.0010(14) -0.0017(15) -0.0080(15)
C62 0.034(3) 0.035(3) 0.014(2) -0.0021(18) 0.0005(18) -0.007(2)
C63 0.029(2) 0.029(2) 0.022(2) -0.0032(18) -0.0017(19) -0.0063(19)
C64 0.032(3) 0.052(3) 0.034(3) -0.011(2) -0.001(2) 0.005(2)
C65 0.036(3) 0.086(5) 0.034(3) -0.004(3) 0.009(2) -0.003(3)
C66 0.039(3) 0.081(5) 0.028(3) 0.012(3) 0.008(2) -0.013(3)
C67 0.044(3) 0.048(3) 0.030(3) 0.004(2) 0.003(2) -0.018(3)
C71 0.030(2) 0.018(2) 0.020(2) 0.0042(16) -0.0069(18) -0.0124(17)
C72 0.041(3) 0.018(2) 0.019(2) 0.0031(16) -0.0091(19) -0.0087(19)
C73 0.051(3) 0.028(2) 0.020(2) 0.0051(18) -0.012(2) -0.012(2)
C74 0.063(4) 0.029(3) 0.020(2) 0.0052(19) -0.011(2) -0.008(2)
C75 0.084(5) 0.037(3) 0.030(3) 0.013(2) -0.016(3) -0.030(3)
C76 0.127(4) 0.052(2) 0.037(2) 0.0210(17) -0.020(2) -0.034(2)
C77 0.127(4) 0.052(2) 0.037(2) 0.0210(17) -0.020(2) -0.034(2)
C78 0.127(4) 0.052(2) 0.037(2) 0.0210(17) -0.020(2) -0.034(2)
C79 0.052(3) 0.026(2) 0.019(2) 0.0013(18) -0.015(2) -0.002(2)
C80 0.030(2) 0.020(2) 0.019(2) -0.0046(16) -0.0080(18) 0.0037(17)
C81 0.028(2) 0.033(2) 0.021(2) -0.0051(19) -0.0079(19) 0.0034(19)
C82 0.040(3) 0.051(3) 0.025(3) -0.007(2) -0.015(2) -0.002(2)
C83 0.031(3) 0.044(3) 0.029(3) -0.006(2) -0.009(2) 0.009(2)
C84 0.030(2) 0.030(2) 0.029(3) -0.013(2) -0.006(2) -0.0035(19)
C85 0.031(2) 0.0139(18) 0.019(2) -0.0022(15) -0.0068(18) 0.0018(16)
O86 0.0292(16) 0.0185(14) 0.0185(15) -0.0001(11) -0.0064(13) -0.0057(12)
Si3 0.0231(6) 0.0279(6) 0.0217(6) -0.0041(5) -0.0024(5) -0.0103(5)
Si4 0.0221(6) 0.0190(5) 0.0181(6) -0.0025(4) -0.0042(5) -0.0037(4)
C92 0.026(2) 0.039(3) 0.038(3) -0.013(2) 0.004(2) -0.008(2)
C93 0.027(3) 0.067(4) 0.038(3) -0.019(3) -0.007(2) -0.011(3)
C94 0.041(3) 0.046(3) 0.042(3) 0.008(3) 0.002(3) -0.020(3)
N91 0.0229(18) 0.0213(17) 0.0171(18) -0.0007(14) -0.0052(14) -0.0060(14)
C95 0.032(2) 0.034(2) 0.020(2) -0.0060(19) -0.0068(19) -0.005(2)
C96 0.040(3) 0.020(2) 0.039(3) -0.005(2) -0.003(2) -0.004(2)
C97 0.026(2) 0.040(3) 0.028(3) -0.003(2) -0.004(2) 0.000(2)
Nd11 0.01941(12) 0.03482(14) 0.01525(12) -0.00909(9) 0.00196(9) -0.01117(10)
N101 0.0218(19) 0.040(2) 0.021(2) -0.0143(17) -0.0021(15) 0.0035(16)
C102 0.027(2) 0.036(3) 0.025(2) -0.010(2) -0.0027(19) 0.003(2)
C103 0.044(3) 0.044(3) 0.039(3) -0.004(2) 0.006(3) -0.005(3)
C104 0.059(4) 0.042(3) 0.042(3) 0.001(3) -0.005(3) 0.008(3)
C105 0.048(3) 0.042(3) 0.056(4) -0.009(3) -0.005(3) 0.012(3)
C106 0.032(3) 0.046(3) 0.049(4) -0.012(3) -0.001(2) 0.012(2)
C107 0.029(2) 0.036(3) 0.033(3) -0.012(2) 0.002(2) 0.003(2)
N111 0.0201(18) 0.039(2) 0.0150(18) -0.0101(16) -0.0008(14) 0.0023(16)
C112 0.018(2) 0.056(3) 0.021(2) -0.008(2) -0.0019(18) 0.007(2)
C113 0.0320(13) 0.080(2) 0.0439(16) -0.0074(14) -0.0037(12) 0.0097(13)
C114 0.0320(13) 0.080(2) 0.0439(16) -0.0074(14) -0.0037(12) 0.0097(13)
C115 0.0320(13) 0.080(2) 0.0439(16) -0.0074(14) -0.0037(12) 0.0097(13)
C116 0.0320(13) 0.080(2) 0.0439(16) -0.0074(14) -0.0037(12) 0.0097(13)
C117 0.0320(13) 0.080(2) 0.0439(16) -0.0074(14) -0.0037(12) 0.0097(13)
C121 0.021(2) 0.038(3) 0.018(2) -0.0103(18) -0.0021(17) -0.0070(19)
C122 0.019(2) 0.036(2) 0.016(2) -0.0071(18) -0.0005(17) -0.0011(18)
C123 0.020(2) 0.034(2) 0.024(2) -0.0112(19) 0.0006(18) -0.0076(18)
C124 0.021(2) 0.038(3) 0.021(2) -0.0050(19) -0.0011(18) -0.0062(19)
C125 0.034(3) 0.049(3) 0.026(3) -0.004(2) 0.003(2) -0.022(2)
C126 0.118(7) 0.046(4) 0.036(4) -0.012(3) 0.017(4) -0.037(4)
C127 0.038(3) 0.049(3) 0.025(3) -0.002(2) 0.002(2) -0.017(2)
C128 0.039(3) 0.136(7) 0.033(3) 0.009(4) -0.005(3) -0.044(4)
C129 0.017(2) 0.038(3) 0.018(2) -0.0080(18) 0.0001(16) -0.0005(18)
C130 0.017(2) 0.031(2) 0.021(2) -0.0089(18) -0.0019(17) 0.0002(17)
C131 0.026(2) 0.036(3) 0.024(2) -0.0070(19) -0.0037(19) -0.0034(19)
C132 0.028(2) 0.039(3) 0.025(2) 0.000(2) -0.007(2) -0.012(2)
C133 0.047(3) 0.038(3) 0.029(3) -0.015(2) -0.007(2) 0.003(2)
C134 0.046(3) 0.045(3) 0.020(2) -0.012(2) 0.000(2) -0.017(2)
C135 0.0145(19) 0.029(2) 0.020(2) -0.0064(17) -0.0027(16) 0.0017(16)
O136 0.0231(15) 0.0312(17) 0.0150(15) -0.0037(12) -0.0033(12) -0.0017(13)
N141 0.029(2) 0.057(3) 0.023(2) -0.0148(19) -0.0011(17) -0.020(2)
C143 0.076(5) 0.063(4) 0.045(4) -0.019(3) 0.008(3) -0.035(4)
C142 0.039(3) 0.051(4) 0.063(4) -0.014(3) 0.001(3) -0.007(3)
C144 0.041(3) 0.053(4) 0.056(4) -0.012(3) 0.005(3) -0.019(3)
C145 0.085(4) 0.067(3) 0.112(5) 0.001(3) -0.012(3) -0.003(3)
C146 0.085(4) 0.067(3) 0.112(5) 0.001(3) -0.012(3) -0.003(3)
C147 0.085(4) 0.067(3) 0.112(5) 0.001(3) -0.012(3) -0.003(3)
Nd12 0.03043(13) 0.02498(13) 0.01686(12) -0.00653(9) -0.00631(10) 0.00149(10)
N151 0.0201(17) 0.0264(19) 0.0181(18) -0.0058(14) -0.0045(14) -0.0020(14)
C152 0.035(3) 0.018(2) 0.034(3) 0.0012(18) -0.016(2) -0.0040(18)
C153 0.034(3) 0.022(2) 0.040(3) -0.001(2) -0.010(2) -0.0037(19)
C154 0.064(4) 0.030(3) 0.078(5) 0.021(3) -0.040(4) -0.015(3)
C155 0.075(5) 0.065(4) 0.040(4) 0.021(3) -0.009(3) -0.006(4)
C156 0.073(4) 0.056(4) 0.039(3) 0.010(3) -0.024(3) -0.012(3)
C157 0.058(4) 0.041(3) 0.035(3) 0.005(2) -0.009(3) -0.008(3)
N161 0.0240(19) 0.0222(18) 0.028(2) -0.0045(15) -0.0064(16) -0.0046(15)
C162 0.025(2) 0.036(3) 0.045(3) -0.012(2) -0.015(2) 0.002(2)
C163 0.0516(18) 0.079(2) 0.090(3) -0.005(2) -0.0375(19) -0.0135(17)
C164 0.0516(18) 0.079(2) 0.090(3) -0.005(2) -0.0375(19) -0.0135(17)
C165 0.0516(18) 0.079(2) 0.090(3) -0.005(2) -0.0375(19) -0.0135(17)
C166 0.0516(18) 0.079(2) 0.090(3) -0.005(2) -0.0375(19) -0.0135(17)
C167 0.0516(18) 0.079(2) 0.090(3) -0.005(2) -0.0375(19) -0.0135(17)
C171 0.022(2) 0.0176(19) 0.024(2) -0.0011(16) -0.0036(17) -0.0073(16)
C172 0.020(2) 0.020(2) 0.025(2) -0.0026(17) -0.0002(17) -0.0029(16)
C173 0.021(2) 0.020(2) 0.031(2) -0.0006(18) 0.0000(18) -0.0058(16)
C174 0.018(2) 0.021(2) 0.028(2) 0.0026(17) -0.0002(18) -0.0052(16)
C175 0.020(2) 0.029(2) 0.031(3) 0.0076(19) 0.0001(19) -0.0054(18)
C176 0.026(2) 0.049(3) 0.040(3) 0.018(2) -0.001(2) -0.013(2)
C177 0.019(2) 0.033(3) 0.045(3) 0.009(2) 0.001(2) -0.0038(19)
C178 0.029(2) 0.029(3) 0.051(3) 0.003(2) 0.004(2) -0.014(2)
C179 0.019(2) 0.023(2) 0.019(2) 0.0005(16) 0.0026(16) -0.0020(16)
C180 0.020(2) 0.019(2) 0.019(2) -0.0021(16) -0.0022(16) -0.0025(16)
C181 0.026(2) 0.020(2) 0.019(2) -0.0050(16) -0.0014(17) -0.0046(17)
C182 0.027(2) 0.029(2) 0.028(2) -0.0075(19) -0.0088(19) -0.0048(19)
C183 0.032(3) 0.032(3) 0.033(3) -0.018(2) 0.008(2) -0.008(2)
C184 0.034(3) 0.022(2) 0.033(3) 0.0010(19) -0.004(2) -0.0053(19)
C185 0.019(2) 0.023(2) 0.020(2) -0.0027(16) 0.0028(16) -0.0074(16)
O186 0.0240(15) 0.0277(16) 0.0198(16) -0.0076(12) 0.0074(12) -0.0128(13)
N191 0.060(3) 0.026(2) 0.024(2) -0.0013(17) -0.008(2) 0.006(2)
C192 0.083(5) 0.046(4) 0.048(4) 0.006(3) -0.001(4) 0.016(3)
C193 0.083(5) 0.055(4) 0.048(4) -0.003(3) 0.005(4) 0.024(4)
C194 0.060(4) 0.064(4) 0.042(4) 0.002(3) -0.013(3) 0.001(3)
C195 0.098(6) 0.050(4) 0.037(3) 0.008(3) -0.007(4) -0.026(4)
C196 0.129(7) 0.043(4) 0.051(4) -0.014(3) -0.005(5) -0.026(4)
C197 0.070(4) 0.055(4) 0.044(4) 0.013(3) -0.016(3) -0.036(3)
Si13 0.0560(10) 0.0363(8) 0.0322(8) 0.0003(6) -0.0031(7) 0.0086(7)
Si11 0.0353(8) 0.0461(9) 0.0324(8) -0.0088(6) 0.0046(6) -0.0192(7)
Si14 0.0791(12) 0.0267(7) 0.0275(8) -0.0002(6) -0.0051(8) -0.0159(7)
Si12 0.0402(8) 0.0489(9) 0.0392(9) -0.0050(7) -0.0089(7) -0.0148(7)

loop_
_atom_type_symbol
_atom_type_description
_atom_type_scat_dispersion_real
_atom_type_scat_dispersion_imag
_atom_type_scat_source
C C 0.0033 0.0016 'International Tables Vol C Tables 4.2.6.8 and 6.1.1.4'
H H 0 0 'International Tables Vol C Tables 4.2.6.8 and 6.1.1.4'
N N 0.0061 0.0033 'International Tables Vol C Tables 4.2.6.8 and 6.1.1.4'
O O 0.0106 0.006 'International Tables Vol C Tables 4.2.6.8 and 6.1.1.4'
Si Si 0.0817 0.0704 'International Tables Vol C Tables 4.2.6.8 and 6.1.1.4'
Nd Nd -0.1943 3.0179 'International Tables Vol C Tables 4.2.6.8 and 6.1.1.4'

loop_
_geom_angle_atom_site_label_1
_geom_angle_atom_site_label_2
_geom_angle_atom_site_label_3
_geom_angle
O86 Nd1 N41 113.41(12)
O86 Nd1 N1 100.28(11)
N41 Nd1 N1 121.42(12)
O86 Nd1 N51 77.42(11)
N41 Nd1 N51 131.10(12)
N1 Nd1 N51 101.30(11)
O86 Nd1 N11 138.97(11)
N41 Nd1 N11 107.53(12)
N1 Nd1 N11 53.70(11)
N51 Nd1 N11 78.01(11)
O86 Nd1 C21 122.16(11)
N41 Nd1 C21 115.60(12)
N1 Nd1 C21 25.87(11)
N51 Nd1 C21 92.08(10)
N11 Nd1 C21 28.00(11)
O86 Nd1 Si2 100.46(8)
N41 Nd1 Si2 28.60(9)
N1 Nd1 Si2 101.86(9)
N51 Nd1 Si2 156.74(8)
N11 Nd1 Si2 114.66(8)
C21 Nd1 Si2 108.01(8)
O86 Nd1 Nd2 103.11(8)
N41 Nd1 Nd2 138.97(9)
N1 Nd1 Nd2 66.58(8)
N51 Nd1 Nd2 40.28(8)
N11 Nd1 Nd2 40.65(7)
C21 Nd1 Nd2 52.06(7)
Si2 Nd1 Nd2 155.24(2)
C21 N1 C2 122.0(3)
C21 N1 Nd1 99.0(2)
C2 N1 Nd1 138.7(3)
N1 C2 C7 107.5(3)
N1 C2 C3 113.5(4)
C7 C2 C3 108.9(3)
N1 C2 H2 108.9
C7 C2 H2 108.9
C3 C2 H2 108.9
C4 C3 C2 111.6(4)
C4 C3 H3A 109.3
C2 C3 H3A 109.3
C4 C3 H3B 109.3
C2 C3 H3B 109.3
H3A C3 H3B 108
C5 C4 C3 112.1(4)
C5 C4 H4A 109.2
C3 C4 H4A 109.2
C5 C4 H4B 109.2
C3 C4 H4B 109.2
H4A C4 H4B 107.9
C4 C5 C6 111.3(4)
C4 C5 H5A 109.4
C6 C5 H5A 109.4
C4 C5 H5B 109.4
C6 C5 H5B 109.4
H5A C5 H5B 108
C7 C6 C5 110.1(4)
C7 C6 H6A 109.6
C5 C6 H6A 109.6
C7 C6 H6B 109.6
C5 C6 H6B 109.6
H6A C6 H6B 108.2
C2 C7 C6 111.2(3)
C2 C7 H7A 109.4
C6 C7 H7A 109.4
C2 C7 H7B 109.4
C6 C7 H7B 109.4
H7A C7 H7B 108
C21 N11 C12 120.0(3)
C21 N11 Nd1 92.4(2)
C12 N11 Nd1 126.8(2)
C21 N11 Nd2 99.9(2)
C12 N11 Nd2 113.8(2)
Nd1 N11 Nd2 98.79(11)
N11 C12 C17 112.4(3)
N11 C12 C13 117.7(3)
C17 C12 C13 110.2(4)
N11 C12 H12 105.1
C17 C12 H12 105.1
C13 C12 H12 105.1
C14 C13 C12 110.2(4)
C14 C13 H13A 109.6
C12 C13 H13A 109.6
C14 C13 H13B 109.6
C12 C13 H13B 109.6
H13A C13 H13B 108.1
C13 C14 C15 109.8(4)
C13 C14 H14A 109.7
C15 C14 H14A 109.7
C13 C14 H14B 109.7
C15 C14 H14B 109.7
H14A C14 H14B 108.2
C16 C15 C14 110.8(4)
C16 C15 H15A 109.5
C14 C15 H15A 109.5
C16 C15 H15B 109.5
C14 C15 H15B 109.5
H15A C15 H15B 108.1
C15 C16 C17 111.9(4)
C15 C16 H16A 109.2
C17 C16 H16A 109.2
C15 C16 H16B 109.2
C17 C16 H16B 109.2
H16A C16 H16B 107.9
C16 C17 C12 111.1(4)
C16 C17 H17A 109.4
C12 C17 H17A 109.4
C16 C17 H17B 109.4
C12 C17 H17B 109.4
H17A C17 H17B 108
N1 C21 N11 114.2(3)
N1 C21 C22 124.9(4)
N11 C21 C22 120.6(4)
N1 C21 Nd1 55.1(2)
N11 C21 Nd1 59.6(2)
C22 C21 Nd1 177.7(3)
C23 C22 C35 121.5(4)
C23 C22 C21 122.1(4)
C35 C22 C21 116.0(3)
C22 C23 C24 120.5(4)
C22 C23 H23 119.7
C24 C23 H23 119.7
C29 C24 C23 117.1(4)
C29 C24 C25 123.6(4)
C23 C24 C25 119.3(4)
C28 C25 C27 109.7(6)
C28 C25 C24 112.6(4)
C27 C25 C24 109.6(4)
C28 C25 C26 109.7(6)
C27 C25 C26 105.6(5)
C24 C25 C26 109.3(4)
C25 C26 H26A 109.5
C25 C26 H26B 109.5
H26A C26 H26B 109.5
C25 C26 H26C 109.5
H26A C26 H26C 109.5
H26B C26 H26C 109.5
C25 C27 H27A 109.5
C25 C27 H27B 109.5
H27A C27 H27B 109.5
C25 C27 H27C 109.5
H27A C27 H27C 109.5
H27B C27 H27C 109.5
C25 C28 H28A 109.5
C25 C28 H28B 109.5
H28A C28 H28B 109.5
C25 C28 H28C 109.5
H28A C28 H28C 109.5
H28B C28 H28C 109.5
C30 C29 C24 124.9(4)
C30 C29 H29 117.6
C24 C29 H29 117.6
C29 C30 C35 117.0(4)
C29 C30 C31 122.3(4)
C35 C30 C31 120.7(4)
C32 C31 C34 107.4(4)
C32 C31 C30 110.2(4)
C34 C31 C30 112.3(4)
C32 C31 C33 110.2(4)
C34 C31 C33 106.8(4)
C30 C31 C33 109.9(4)
C31 C32 H32A 109.5
C31 C32 H32B 109.5
H32A C32 H32B 109.5
C31 C32 H32C 109.5
H32A C32 H32C 109.5
H32B C32 H32C 109.5
C31 C33 H33A 109.5
C31 C33 H33B 109.5
H33A C33 H33B 109.5
C31 C33 H33C 109.5
H33A C33 H33C 109.5
H33B C33 H33C 109.5
C31 C34 H34A 109.5
C31 C34 H34B 109.5
H34A C34 H34B 109.5
C31 C34 H34C 109.5
H34A C34 H34C 109.5
H34B C34 H34C 109.5
O36 C35 C22 118.1(4)
O36 C35 C30 122.9(4)
C22 C35 C30 118.9(4)
C35 O36 Nd2 138.0(2)
N41 Si1 C43 112.7(2)
N41 Si1 C42 108.2(2)
C43 Si1 C42 107.5(3)
N41 Si1 C44 113.3(2)
C43 Si1 C44 106.9(2)
C42 Si1 C44 108.0(3)
N41 Si2 C45 114.7(2)
N41 Si2 C46 112.5(2)
C45 Si2 C46 108.6(3)
N41 Si2 C47 107.2(2)
C45 Si2 C47 106.7(3)
C46 Si2 C47 106.8(2)
C45 Si2 Nd1 133.8(2)
C46 Si2 Nd1 117.1(2)
C47 Si2 Nd1 67.15(15)
Si1 N41 Si2 123.1(2)
Si1 N41 Nd1 126.26(19)
Si2 N41 Nd1 110.63(18)
Si1 C42 H42A 109.5
Si1 C42 H42B 109.5
H42A C42 H42B 109.5
Si1 C42 H42C 109.5
H42A C42 H42C 109.5
H42B C42 H42C 109.5
Si1 C43 H43A 109.5
Si1 C43 H43B 109.5
H43A C43 H43B 109.5
Si1 C43 H43C 109.5
H43A C43 H43C 109.5
H43B C43 H43C 109.5
Si1 C44 H44A 109.5
Si1 C44 H44B 109.5
H44A C44 H44B 109.5
Si1 C44 H44C 109.5
H44A C44 H44C 109.5
H44B C44 H44C 109.5
Si2 C45 H45A 109.5
Si2 C45 H45B 109.5
H45A C45 H45B 109.5
Si2 C45 H45C 109.5
H45A C45 H45C 109.5
H45B C45 H45C 109.5
Si2 C46 H46A 109.5
Si2 C46 H46B 109.5
H46A C46 H46B 109.5
Si2 C46 H46C 109.5
H46A C46 H46C 109.5
H46B C46 H46C 109.5
Si2 C47 H47A 109.5
Si2 C47 H47B 109.5
H47A C47 H47B 109.5
Si2 C47 H47C 109.5
H47A C47 H47C 109.5
H47B C47 H47C 109.5
O36 Nd2 N91 110.73(12)
O36 Nd2 N61 106.77(12)
N91 Nd2 N61 117.89(12)
O36 Nd2 N51 141.42(11)
N91 Nd2 N51 107.83(12)
N61 Nd2 N51 53.62(12)
O36 Nd2 N11 77.72(10)
N91 Nd2 N11 128.39(12)
N61 Nd2 N11 106.54(11)
N51 Nd2 N11 77.85(11)
O36 Nd2 C71 126.95(11)
N91 Nd2 C71 114.71(12)
N61 Nd2 C71 25.72(13)
N51 Nd2 C71 27.95(12)
N11 Nd2 C71 94.02(11)
O36 Nd2 Si3 100.40(8)
N91 Nd2 Si3 27.82(9)
N61 Nd2 Si3 98.86(9)
N51 Nd2 Si3 114.40(8)
N11 Nd2 Si3 154.01(8)
C71 Nd2 Si3 107.02(8)
O36 Nd2 Nd1 105.15(7)
N91 Nd2 Nd1 137.53(9)
N61 Nd2 Nd1 70.36(9)
N51 Nd2 Nd1 40.19(8)
N11 Nd2 Nd1 40.56(8)
C71 Nd2 Nd1 53.61(8)
Si3 Nd2 Nd1 154.19(2)
C71 N51 C52 119.9(4)
C71 N51 Nd1 104.8(2)
C52 N51 Nd1 110.5(3)
C71 N51 Nd2 93.2(2)
C52 N51 Nd2 125.3(3)
Nd1 N51 Nd2 99.53(12)
N51 C52 C53 113.3(4)
N51 C52 C57 116.9(4)
C53 C52 C57 110.5(4)
N51 C52 H52 104.9
C53 C52 H52 104.9
C57 C52 H52 104.9
C52 C53 C54 111.3(5)
C52 C53 H53A 109.4
C54 C53 H53A 109.4
C52 C53 H53B 109.4
C54 C53 H53B 109.4
H53A C53 H53B 108
C55 C54 C53 111.9(5)
C55 C54 H54A 109.2
C53 C54 H54A 109.2
C55 C54 H54B 109.2
C53 C54 H54B 109.2
H54A C54 H54B 107.9
C54 C55 C56 111.7(5)
C54 C55 H55A 109.3
C56 C55 H55A 109.3
C54 C55 H55B 109.3
C56 C55 H55B 109.3
H55A C55 H55B 107.9
C55 C56 C57 109.8(6)
C55 C56 H56A 109.7
C57 C56 H56A 109.7
C55 C56 H56B 109.7
C57 C56 H56B 109.7
H56A C56 H56B 108.2
C52 C57 C56 110.4(4)
C52 C57 H57A 109.6
C56 C57 H57A 109.6
C52 C57 H57B 109.6
C56 C57 H57B 109.6
H57A C57 H57B 108.1
C71 N61 C62 123.1(4)
C71 N61 Nd2 98.6(3)
C62 N61 Nd2 137.9(3)
N61 C62 C63 108.4(4)
N61 C62 C67 111.9(4)
C63 C62 C67 110.1(4)
N61 C62 H62 108.8
C63 C62 H62 108.8
C67 C62 H62 108.8
C62 C63 C64 111.9(4)
C62 C63 H63A 109.2
C64 C63 H63A 109.2
C62 C63 H63B 109.2
C64 C63 H63B 109.2
H63A C63 H63B 107.9
C65 C64 C63 110.9(5)
C65 C64 H64A 109.5
C63 C64 H64A 109.5
C65 C64 H64B 109.5
C63 C64 H64B 109.5
H64A C64 H64B 108
C64 C65 C66 111.1(5)
C64 C65 H65A 109.4
C66 C65 H65A 109.4
C64 C65 H65B 109.4
C66 C65 H65B 109.4
H65A C65 H65B 108
C67 C66 C65 112.1(5)
C67 C66 H66A 109.2
C65 C66 H66A 109.2
C67 C66 H66B 109.2
C65 C66 H66B 109.2
H66A C66 H66B 107.9
C62 C67 C66 111.7(5)
C62 C67 H67A 109.3
C66 C67 H67A 109.3
C62 C67 H67B 109.3
C66 C67 H67B 109.3
H67A C67 H67B 107.9
N61 C71 N51 114.4(4)
N61 C71 C72 125.2(4)
N51 C71 C72 120.1(4)
N61 C71 Nd2 55.7(2)
N51 C71 Nd2 58.8(2)
C72 C71 Nd2 177.8(3)
C73 C72 C85 120.8(4)
C73 C72 C71 122.7(4)
C85 C72 C71 116.4(4)
C72 C73 C74 121.1(5)
C72 C73 H73 119.4
C74 C73 H73 119.4
C79 C74 C73 117.1(4)
C79 C74 C75 122.0(5)
C73 C74 C75 120.8(5)
C76 C75 C74 108.5(5)
C76 C75 C77 106.6(6)
C74 C75 C77 113.6(5)
C76 C75 C78 110.4(6)
C74 C75 C78 108.6(5)
C77 C75 C78 109.2(6)
C75 C76 H76A 109.5
C75 C76 H76B 109.5
H76A C76 H76B 109.5
C75 C76 H76C 109.5
H76A C76 H76C 109.5
H76B C76 H76C 109.5
C75 C77 H77A 109.5
C75 C77 H77B 109.5
H77A C77 H77B 109.5
C75 C77 H77C 109.5
H77A C77 H77C 109.5
H77B C77 H77C 109.5
C75 C78 H78A 109.5
C75 C78 H78B 109.5
H78A C78 H78B 109.5
C75 C78 H78C 109.5
H78A C78 H78C 109.5
H78B C78 H78C 109.5
C74 C79 C80 124.4(4)
C74 C79 H79 117.8
C80 C79 H79 117.8
C79 C80 C85 117.6(4)
C79 C80 C81 121.8(4)
C85 C80 C81 120.6(4)
C84 C81 C80 110.2(4)
C84 C81 C83 111.2(4)
C80 C81 C83 109.7(4)
C84 C81 C82 106.4(4)
C80 C81 C82 111.9(4)
C83 C81 C82 107.4(4)
C81 C82 H82A 109.5
C81 C82 H82B 109.5
H82A C82 H82B 109.5
C81 C82 H82C 109.5
H82A C82 H82C 109.5
H82B C82 H82C 109.5
C81 C83 H83A 109.5
C81 C83 H83B 109.5
H83A C83 H83B 109.5
C81 C83 H83C 109.5
H83A C83 H83C 109.5
H83B C83 H83C 109.5
C81 C84 H84A 109.5
C81 C84 H84B 109.5
H84A C84 H84B 109.5
C81 C84 H84C 109.5
H84A C84 H84C 109.5
H84B C84 H84C 109.5
O86 C85 C72 118.3(4)
O86 C85 C80 122.9(4)
C72 C85 C80 118.8(4)
C85 O86 Nd1 139.3(3)
N91 Si3 C93 114.8(2)
N91 Si3 C94 112.3(2)
C93 Si3 C94 108.4(3)
N91 Si3 C92 107.3(2)
C93 Si3 C92 106.2(3)
C94 Si3 C92 107.4(3)
C93 Si3 Nd2 136.6(2)
C94 Si3 Nd2 114.11(19)
C92 Si3 Nd2 69.50(15)
N91 Si4 C96 113.2(2)
N91 Si4 C95 111.3(2)
C96 Si4 C95 109.0(2)
N91 Si4 C97 110.2(2)
C96 Si4 C97 104.5(2)
C95 Si4 C97 108.3(2)
Si3 C92 H92A 109.5
Si3 C92 H92B 109.5
H92A C92 H92B 109.5
Si3 C92 H92C 109.5
H92A C92 H92C 109.5
H92B C92 H92C 109.5
Si3 C93 H93A 109.5
Si3 C93 H93B 109.5
H93A C93 H93B 109.5
Si3 C93 H93C 109.5
H93A C93 H93C 109.5
H93B C93 H93C 109.5
Si3 C94 H94A 109.5
Si3 C94 H94B 109.5
H94A C94 H94B 109.5
Si3 C94 H94C 109.5
H94A C94 H94C 109.5
H94B C94 H94C 109.5
Si3 N91 Si4 121.1(2)
Si3 N91 Nd2 112.86(18)
Si4 N91 Nd2 125.79(19)
Si4 C95 H95A 109.5
Si4 C95 H95B 109.5
H95A C95 H95B 109.5
Si4 C95 H95C 109.5
H95A C95 H95C 109.5
H95B C95 H95C 109.5
Si4 C96 H96A 109.5
Si4 C96 H96B 109.5
H96A C96 H96B 109.5
Si4 C96 H96C 109.5
H96A C96 H96C 109.5
H96B C96 H96C 109.5
Si4 C97 H97A 109.5
Si4 C97 H97B 109.5
H97A C97 H97B 109.5
Si4 C97 H97C 109.5
H97A C97 H97C 109.5
H97B C97 H97C 109.5
O186 Nd11 N141 112.88(13)
O186 Nd11 N101 97.42(12)
N141 Nd11 N101 123.95(15)
O186 Nd11 N151 76.50(11)
N141 Nd11 N151 136.60(14)
N101 Nd11 N151 94.64(13)
O186 Nd11 N111 139.68(12)
N141 Nd11 N111 107.04(13)
N101 Nd11 N111 53.66(12)
N151 Nd11 N111 78.62(12)
O186 Nd11 C121 121.26(12)
N141 Nd11 C121 115.42(13)
N101 Nd11 C121 26.15(13)
N151 Nd11 C121 89.93(12)
N111 Nd11 C121 27.95(13)
O186 Nd11 Si11 95.42(8)
N141 Nd11 Si11 29.31(12)
N101 Nd11 Si11 106.42(10)
N151 Nd11 Si11 158.34(9)
N111 Nd11 Si11 117.93(9)
C121 Nd11 Si11 111.21(9)
O186 Nd11 Nd12 103.84(8)
N141 Nd11 Nd12 140.26(11)
N101 Nd11 Nd12 62.80(10)
N151 Nd11 Nd12 39.86(8)
C121 Nd11 Nd12 50.78(9)
Si11 Nd11 Nd12 158.81(3)
C121 N101 C102 121.2(4)
C121 N101 Nd11 98.8(3)
C102 N101 Nd11 140.1(3)
N101 C102 C103 115.3(4)
N101 C102 C107 107.6(4)
C103 C102 C107 108.6(4)
N101 C102 H102 108.4
C103 C102 H102 108.4
C107 C102 H102 108.4
C104 C103 C102 110.2(5)
C104 C103 H10A 109.6
C102 C103 H10A 109.6
C104 C103 H10B 109.6
C102 C103 H10B 109.6
H10A C103 H10B 108.1
C103 C104 C105 111.8(5)
C103 C104 H10C 109.3
C105 C104 H10C 109.3
C103 C104 H10D 109.3
C105 C104 H10D 109.3
H10C C104 H10D 107.9
C106 C105 C104 110.3(5)
C106 C105 H10E 109.6
C104 C105 H10E 109.6
C106 C105 H10F 109.6
C104 C105 H10F 109.6
H10E C105 H10F 108.1
C105 C106 C107 111.7(5)
C105 C106 H10G 109.3
C107 C106 H10G 109.3
C105 C106 H10H 109.3
C107 C106 H10H 109.3
H10G C106 H10H 108
C106 C107 C102 110.4(4)
C106 C107 H10I 109.6
C102 C107 H10I 109.6
C106 C107 H10J 109.6
C102 C107 H10J 109.6
H10I C107 H10J 108.1
C121 N111 C112 120.1(4)
C121 N111 Nd11 91.3(3)
C112 N111 Nd11 131.7(3)
C121 N111 Nd12 96.4(3)
C112 N111 Nd12 111.7(3)
Nd11 N111 Nd12 98.56(13)
N111 C112 C113 117.1(4)
N111 C112 C117 112.9(4)
C113 C112 C117 111.2(5)
N111 C112 H112 104.8
C113 C112 H112 104.8
C117 C112 H112 104.8
C114 C113 C112 110.7(5)
C114 C113 H11A 109.5
C112 C113 H11A 109.5
C114 C113 H11B 109.5
C112 C113 H11B 109.5
H11A C113 H11B 108.1
C113 C114 C115 109.6(6)
C113 C114 H11C 109.8
C115 C114 H11C 109.8
C113 C114 H11D 109.8
C115 C114 H11D 109.8
H11C C114 H11D 108.2
C116 C115 C114 112.4(5)
C116 C115 H11E 109.1
C114 C115 H11E 109.1
C116 C115 H11F 109.1
C114 C115 H11F 109.1
H11E C115 H11F 107.9
C115 C116 C117 111.5(5)
C115 C116 H11G 109.3
C117 C116 H11G 109.3
C115 C116 H11H 109.3
C117 C116 H11H 109.3
H11G C116 H11H 108
C116 C117 C112 109.4(6)
C116 C117 H11I 109.8
C112 C117 H11I 109.8
C116 C117 H11J 109.8
C112 C117 H11J 109.8
H11I C117 H11J 108.2
N101 C121 N111 114.5(4)
N101 C121 C122 123.8(4)
N111 C121 C122 121.4(4)
N101 C121 Nd11 55.1(2)
N111 C121 Nd11 60.7(2)
C122 C121 Nd11 174.8(3)
N101 C121 Nd12 100.0(3)
N111 C121 Nd12 57.0(2)
C122 C121 Nd12 104.0(3)
Nd11 C121 Nd12 81.12(12)
C123 C122 C135 121.9(4)
C123 C122 C121 122.1(4)
C135 C122 C121 115.9(4)
C124 C123 C122 120.5(4)
C124 C123 H123 119.7
C122 C123 H123 119.7
C123 C124 C129 117.2(4)
C123 C124 C125 118.6(4)
C129 C124 C125 124.2(4)
C128 C125 C126 111.6(6)
C128 C125 C127 108.4(5)
C126 C125 C127 107.6(5)
C128 C125 C124 108.7(5)
C126 C125 C124 109.3(4)
C127 C125 C124 111.3(4)
C125 C126 H12A 109.5
C125 C126 H12B 109.5
H12A C126 H12B 109.5
C125 C126 H12C 109.5
H12A C126 H12C 109.5
H12B C126 H12C 109.5
C125 C127 H12D 109.5
C125 C127 H12E 109.5
H12D C127 H12E 109.5
C125 C127 H12F 109.5
H12D C127 H12F 109.5
H12E C127 H12F 109.5
C125 C128 H12G 109.5
C125 C128 H12H 109.5
H12G C128 H12H 109.5
C125 C128 H12I 109.5
H12G C128 H12I 109.5
H12H C128 H12I 109.5
C130 C129 C124 124.2(4)
C130 C129 H129 117.9
C124 C129 H129 117.9
C129 C130 C135 117.5(4)
C129 C130 C131 121.8(4)
C135 C130 C131 120.7(4)
C130 C131 C132 110.5(4)
C130 C131 C134 112.9(4)
C132 C131 C134 107.6(4)
C130 C131 C133 109.3(4)
C132 C131 C133 109.7(4)
C134 C131 C133 106.8(4)
C131 C132 H13C 109.5
C131 C132 H13D 109.5
H13C C132 H13D 109.5
C131 C132 H13E 109.5
H13C C132 H13E 109.5
H13D C132 H13E 109.5
C131 C133 H13F 109.5
C131 C133 H13G 109.5
H13F C133 H13G 109.5
C131 C133 H13H 109.5
H13F C133 H13H 109.5
H13G C133 H13H 109.5
C131 C134 H13I 109.5
C131 C134 H13J 109.5
H13I C134 H13J 109.5
C131 C134 H13K 109.5
H13I C134 H13K 109.5
H13J C134 H13K 109.5
O136 C135 C122 117.8(4)
O136 C135 C130 123.4(4)
C122 C135 C130 118.7(4)
C135 O136 Nd12 137.7(3)
Si12 N141 Si11 125.0(2)
Si12 N141 Nd11 125.0(2)
Si11 N141 Nd11 109.8(2)
Si11 C143 H14C 109.5
Si11 C143 H14D 109.5
H14C C143 H14D 109.5
Si11 C143 H14E 109.5
H14C C143 H14E 109.5
H14D C143 H14E 109.5
Si11 C142 H14F 109.5
Si11 C142 H14G 109.5
H14F C142 H14G 109.5
Si11 C142 H14H 109.5
H14F C142 H14H 109.5
H14G C142 H14H 109.5
Si11 C144 H14I 109.5
Si11 C144 H14J 109.5
H14I C144 H14J 109.5
Si11 C144 H14K 109.5
H14I C144 H14K 109.5
H14J C144 H14K 109.5
Si12 C145 H14L 109.5
Si12 C145 H14M 109.5
H14L C145 H14M 109.5
Si12 C145 H14N 109.5
H14L C145 H14N 109.5
H14M C145 H14N 109.5
Si12 C146 H14O 109.5
Si12 C146 H14P 109.5
H14O C146 H14P 109.5
Si12 C146 H14Q 109.5
H14O C146 H14Q 109.5
H14P C146 H14Q 109.5
Si12 C147 H14R 109.5
Si12 C147 H14S 109.5
H14R C147 H14S 109.5
Si12 C147 H14T 109.5
H14R C147 H14T 109.5
H14S C147 H14T 109.5
O136 Nd12 N191 109.81(13)
O136 Nd12 N161 105.68(12)
N191 Nd12 N161 113.26(15)
O136 Nd12 N151 138.71(12)
N191 Nd12 N151 111.35(13)
N161 Nd12 N151 54.12(12)
O136 Nd12 N111 78.37(11)
N191 Nd12 N111 130.06(15)
N161 Nd12 N111 111.09(12)
N151 Nd12 N111 77.87(12)
O136 Nd12 C171 123.70(12)
N191 Nd12 C171 115.99(14)
N161 Nd12 C171 25.91(12)
N151 Nd12 C171 28.23(11)
N111 Nd12 C171 94.97(11)
O136 Nd12 C121 58.38(12)
N191 Nd12 C121 148.70(15)
N161 Nd12 C121 98.04(12)
N151 Nd12 C121 86.85(12)
N111 Nd12 C121 26.59(12)
C171 Nd12 C121 92.27(11)
O136 Nd12 Si14 98.04(9)
N191 Nd12 Si14 26.77(13)
N161 Nd12 Si14 95.11(9)
N151 Nd12 Si14 117.64(9)
N111 Nd12 Si14 153.62(9)
C171 Nd12 Si14 108.24(8)
C121 Nd12 Si14 155.40(9)
O136 Nd12 Nd11 105.14(8)
N191 Nd12 Nd11 139.59(11)
N161 Nd12 Nd11 74.83(8)
N151 Nd12 Nd11 39.42(8)
N111 Nd12 Nd11 40.55(8)
C171 Nd12 Nd11 54.79(8)
C121 Nd12 Nd11 48.10(8)
Si14 Nd12 Nd11 156.44(3)
C171 N151 C152 115.8(4)
C171 N151 Nd11 109.4(3)
C152 N151 Nd11 106.6(2)
C171 N151 Nd12 92.5(2)
C152 N151 Nd12 129.9(3)
Nd11 N151 Nd12 100.72(13)
C157 C152 N151 118.4(4)
C157 C152 C153 113.2(4)
N151 C152 C153 111.5(4)
C157 C152 H152 104
N151 C152 H152 104
C153 C152 H152 104
C154 C153 C152 111.2(4)
C154 C153 H15C 109.4
C152 C153 H15C 109.4
C154 C153 H15D 109.4
C152 C153 H15D 109.4
H15C C153 H15D 108
C155 C154 C153 113.6(5)
C155 C154 H15E 108.9
C153 C154 H15E 108.9
C155 C154 H15F 108.9
C153 C154 H15F 108.9
H15E C154 H15F 107.7
C154 C155 C156 112.0(6)
C154 C155 H15G 109.2
C156 C155 H15G 109.2
C154 C155 H15H 109.2
C156 C155 H15H 109.2
H15G C155 H15H 107.9
C155 C156 C157 109.9(5)
C155 C156 H15I 109.7
C157 C156 H15I 109.7
C155 C156 H15J 109.7
C157 C156 H15J 109.7
H15I C156 H15J 108.2
C152 C157 C156 109.6(5)
C152 C157 H15K 109.7
C156 C157 H15K 109.7
C152 C157 H15L 109.7
C156 C157 H15L 109.7
H15K C157 H15L 108.2
C171 N161 C162 122.6(4)
C171 N161 Nd12 98.7(3)
C162 N161 Nd12 137.8(3)
N161 C162 C163 110.5(5)
N161 C162 C167 110.8(5)
C163 C162 C167 109.4(5)
N161 C162 H162 105(4)
C163 C162 H162 106(4)
C167 C162 H162 116(4)
C164 C163 C162 110.6(6)
C164 C163 H16C 109.5
C162 C163 H16C 109.5
C164 C163 H16D 109.5
C162 C163 H16D 109.5
H16C C163 H16D 108.1
C163 C164 C165 111.3(7)
C163 C164 H16E 109.4
C165 C164 H16E 109.4
C163 C164 H16F 109.4
C165 C164 H16F 109.4
H16E C164 H16F 108
C164 C165 C166 112.3(6)
C164 C165 H16G 109.1
C166 C165 H16G 109.2
C164 C165 H16H 109.1
C166 C165 H16H 109.1
H16G C165 H16H 107.9
C167 C166 C165 110.2(7)
C167 C166 H16I 109.6
C165 C166 H16I 109.6
C167 C166 H16J 109.6
C165 C166 H16J 109.6
H16I C166 H16J 108.1
C166 C167 C162 111.4(7)
C166 C167 H16K 109.3
C162 C167 H16K 109.3
C166 C167 H16L 109.3
C162 C167 H16L 109.3
H16K C167 H16L 108
N161 C171 N151 114.6(4)
N161 C171 C172 124.3(4)
N151 C171 C172 120.9(4)
N161 C171 Nd12 55.4(2)
N151 C171 Nd12 59.2(2)
C172 C171 Nd12 173.5(3)
C185 C172 C173 120.4(4)
C185 C172 C171 119.6(4)
C173 C172 C171 120.0(4)
C174 C173 C172 121.3(4)
C174 C173 H173 119.3
C172 C173 H173 119.3
C173 C174 C179 117.2(4)
C173 C174 C175 122.8(4)
C179 C174 C175 119.9(4)
C174 C175 C176 108.8(4)
C174 C175 C177 109.8(4)
C176 C175 C177 110.1(4)
C174 C175 C178 111.9(4)
C176 C175 C178 109.2(4)
C177 C175 C178 107.2(4)
C175 C176 H17C 109.5
C175 C176 H17D 109.5
H17C C176 H17D 109.5
C175 C176 H17E 109.5
H17C C176 H17E 109.5
H17D C176 H17E 109.5
C175 C177 H17F 109.5
C175 C177 H17G 109.5
H17F C177 H17G 109.5
C175 C177 H17H 109.5
H17F C177 H17H 109.5
H17G C177 H17H 109.5
C175 C178 H17I 109.5
C175 C178 H17J 109.5
H17I C178 H17J 109.5
C175 C178 H17K 109.5
H17I C178 H17K 109.5
H17J C178 H17K 109.5
C180 C179 C174 124.0(4)
C180 C179 H179 118
C174 C179 H179 118
C179 C180 C185 117.0(4)
C179 C180 C181 120.8(4)
C185 C180 C181 122.2(4)
C183 C181 C180 112.2(4)
C183 C181 C184 107.6(4)
C180 C181 C184 110.2(4)
C183 C181 C182 107.4(4)
C180 C181 C182 108.7(3)
C184 C181 C182 110.7(4)
C181 C182 H18A 109.5
C181 C182 H18B 109.5
H18A C182 H18B 109.5
C181 C182 H18C 109.5
H18A C182 H18C 109.5
H18B C182 H18C 109.5
C181 C183 H18D 109.5
C181 C183 H18E 109.5
H18D C183 H18E 109.5
C181 C183 H18F 109.5
H18D C183 H18F 109.5
H18E C183 H18F 109.5
C181 C184 H18G 109.5
C181 C184 H18H 109.5
H18G C184 H18H 109.5
C181 C184 H18I 109.5
H18G C184 H18I 109.5
H18H C184 H18I 109.5
O186 C185 C172 119.8(4)
O186 C185 C180 120.3(4)
C172 C185 C180 119.9(4)
C185 O186 Nd11 140.9(3)
Si14 N191 Si13 123.7(3)
Si14 N191 Nd12 115.6(2)
Si13 N191 Nd12 120.7(3)
Si13 C192 H19A 109.5
Si13 C192 H19B 109.5
H19A C192 H19B 109.5
Si13 C192 H19C 109.5
H19A C192 H19C 109.5
H19B C192 H19C 109.5
Si13 C193 H19D 109.5
Si13 C193 H19E 109.5
H19D C193 H19E 109.5
Si13 C193 H19F 109.5
H19D C193 H19F 109.5
H19E C193 H19F 109.5
Si13 C194 H19G 109.5
Si13 C194 H19H 109.5
H19G C194 H19H 109.5
Si13 C194 H19I 109.5
H19G C194 H19I 109.5
H19H C194 H19I 109.5
Si14 C195 H19J 109.5
Si14 C195 H19K 109.5
H19J C195 H19K 109.5
Si14 C195 H19L 109.5
H19J C195 H19L 109.5
H19K C195 H19L 109.5
Si14 C196 H19M 109.5
Si14 C196 H19N 109.5
H19M C196 H19N 109.5
Si14 C196 H19O 109.5
H19M C196 H19O 109.5
H19N C196 H19O 109.5
Si14 C197 H19P 109.5
Si14 C197 H19Q 109.5
H19P C197 H19Q 109.5
Si14 C197 H19R 109.5
H19P C197 H19R 109.5
H19Q C197 H19R 109.5
N191 Si13 C193 113.1(3)
N191 Si13 C192 111.8(3)
C193 Si13 C192 108.6(3)
N191 Si13 C194 109.7(3)
C193 Si13 C194 107.7(4)
C192 Si13 C194 105.6(3)
N141 Si11 C144 114.0(3)
N141 Si11 C142 108.2(2)
C144 Si11 C142 106.7(3)
N141 Si11 C143 112.5(3)
C144 Si11 C143 107.8(3)
C142 Si11 C143 107.4(3)
N141 Si11 Nd11 40.89(14)
C144 Si11 Nd11 130.5(2)
C142 Si11 Nd11 67.5(2)
C143 Si11 Nd11 121.0(2)
N191 Si14 C196 114.1(3)
N191 Si14 C195 112.1(3)
C196 Si14 C195 108.2(3)
N191 Si14 C197 108.5(2)
C196 Si14 C197 106.4(4)
C195 Si14 C197 107.1(3)
C196 Si14 Nd12 140.3(3)
C195 Si14 Nd12 109.4(2)
C197 Si14 Nd12 73.98(19)
N141 Si12 C145 112.2(3)
N141 Si12 C147 107.7(3)
C145 Si12 C147 105.7(4)
N141 Si12 C146 113.4(3)
C145 Si12 C146 111.4(5)
C147 Si12 C146 105.9(4)

loop_
_geom_bond_atom_site_label_1
_geom_bond_atom_site_label_2
_geom_bond_distance
Nd1 O86 2.205(3)
Nd1 N41 2.335(3)
Nd1 N1 2.462(3)
Nd1 N51 2.546(4)
Nd1 N11 2.560(3)
Nd1 C21 2.965(4)
Nd1 Si2 3.3464(13)
Nd1 Nd2 3.8909(4)
N1 C21 1.310(5)
N1 C2 1.479(5)
C2 C7 1.530(6)
C2 C3 1.541(6)
C2 H2 1
C3 C4 1.535(6)
C3 H3A 0.99
C3 H3B 0.99
C4 C5 1.510(7)
C4 H4A 0.99
C4 H4B 0.99
C5 C6 1.541(7)
C5 H5A 0.99
C5 H5B 0.99
C6 C7 1.534(6)
C6 H6A 0.99
C6 H6B 0.99
C7 H7A 0.99
C7 H7B 0.99
N11 C21 1.393(5)
N11 C12 1.498(5)
N11 Nd2 2.565(3)
C12 C17 1.533(6)
C12 C13 1.541(6)
C12 H12 1
C13 C14 1.523(6)
C13 H13A 0.99
C13 H13B 0.99
C14 C15 1.529(8)
C14 H14A 0.99
C14 H14B 0.99
C15 C16 1.524(8)
C15 H15A 0.99
C15 H15B 0.99
C16 C17 1.526(7)
C16 H16A 0.99
C16 H16B 0.99
C17 H17A 0.99
C17 H17B 0.99
C21 C22 1.491(5)
C22 C23 1.392(6)
C22 C35 1.407(6)
C23 C24 1.396(6)
C23 H23 0.95
C24 C29 1.391(6)
C24 C25 1.543(6)
C25 C28 1.500(8)
C25 C27 1.533(8)
C25 C26 1.556(8)
C26 H26A 0.98
C26 H26B 0.98
C26 H26C 0.98
C27 H27A 0.98
C27 H27B 0.98
C27 H27C 0.98
C28 H28A 0.98
C28 H28B 0.98
C28 H28C 0.98
C29 C30 1.391(6)
C29 H29 0.95
C30 C35 1.424(6)
C30 C31 1.536(6)
C31 C32 1.535(7)
C31 C34 1.536(7)
C31 C33 1.545(7)
C32 H32A 0.98
C32 H32B 0.98
C32 H32C 0.98
C33 H33A 0.98
C33 H33B 0.98
C33 H33C 0.98
C34 H34A 0.98
C34 H34B 0.98
C34 H34C 0.98
C35 O36 1.344(5)
O36 Nd2 2.205(3)
Si1 N41 1.711(4)
Si1 C43 1.874(5)
Si1 C42 1.881(5)
Si1 C44 1.883(5)
Si2 N41 1.712(4)
Si2 C45 1.872(5)
Si2 C46 1.875(5)
Si2 C47 1.882(5)
C42 H42A 0.98
C42 H42B 0.98
C42 H42C 0.98
C43 H43A 0.98
C43 H43B 0.98
C43 H43C 0.98
C44 H44A 0.98
C44 H44B 0.98
C44 H44C 0.98
C45 H45A 0.98
C45 H45B 0.98
C45 H45C 0.98
C46 H46A 0.98
C46 H46B 0.98
C46 H46C 0.98
C47 H47A 0.98
C47 H47B 0.98
C47 H47C 0.98
Nd2 N91 2.321(3)
Nd2 N61 2.488(4)
Nd2 N51 2.551(3)
Nd2 C71 2.977(4)
Nd2 Si3 3.3763(12)
N51 C71 1.398(6)
N51 C52 1.485(5)
C52 C53 1.525(7)
C52 C57 1.535(7)
C52 H52 1
C53 C54 1.532(8)
C53 H53A 0.99
C53 H53B 0.99
C54 C55 1.528(9)
C54 H54A 0.99
C54 H54B 0.99
C55 C56 1.530(9)
C55 H55A 0.99
C55 H55B 0.99
C56 C57 1.548(7)
C56 H56A 0.99
C56 H56B 0.99
C57 H57A 0.99
C57 H57B 0.99
N61 C71 1.306(6)
N61 C62 1.480(6)
C62 C63 1.527(7)
C62 C67 1.529(7)
C62 H62 1
C63 C64 1.533(7)
C63 H63A 0.99
C63 H63B 0.99
C64 C65 1.501(9)
C64 H64A 0.99
C64 H64B 0.99
C65 C66 1.540(9)
C65 H65A 0.99
C65 H65B 0.99
C66 C67 1.533(8)
C66 H66A 0.99
C66 H66B 0.99
C67 H67A 0.99
C67 H67B 0.99
C71 C72 1.509(6)
C72 C73 1.387(6)
C72 C85 1.417(6)
C73 C74 1.395(7)
C73 H73 0.95
C74 C79 1.388(7)
C74 C75 1.528(7)
C75 C76 1.527(11)
C75 C77 1.529(9)
C75 C78 1.549(10)
C76 H76A 0.98
C76 H76B 0.98
C76 H76C 0.98
C77 H77A 0.98
C77 H77B 0.98
C77 H77C 0.98
C78 H78A 0.98
C78 H78B 0.98
C78 H78C 0.98
C79 C80 1.391(7)
C79 H79 0.95
C80 C85 1.417(6)
C80 C81 1.536(7)
C81 C84 1.532(7)
C81 C83 1.536(7)
C81 C82 1.540(7)
C82 H82A 0.98
C82 H82B 0.98
C82 H82C 0.98
C83 H83A 0.98
C83 H83B 0.98
C83 H83C 0.98
C84 H84A 0.98
C84 H84B 0.98
C84 H84C 0.98
C85 O86 1.334(5)
Si3 N91 1.710(4)
Si3 C93 1.871(5)
Si3 C94 1.879(6)
Si3 C92 1.883(5)
Si4 N91 1.715(4)
Si4 C96 1.871(5)
Si4 C95 1.873(5)
Si4 C97 1.885(5)
C92 H92A 0.98
C92 H92B 0.98
C92 H92C 0.98
C93 H93A 0.98
C93 H93B 0.98
C93 H93C 0.98
C94 H94A 0.98
C94 H94B 0.98
C94 H94C 0.98
C95 H95A 0.98
C95 H95B 0.98
C95 H95C 0.98
C96 H96A 0.98
C96 H96B 0.98
C96 H96C 0.98
C97 H97A 0.98
C97 H97B 0.98
C97 H97C 0.98
Nd11 O186 2.196(3)
Nd11 N141 2.344(4)
Nd11 N101 2.445(4)
Nd11 N151 2.528(4)
Nd11 N111 2.571(4)
Nd11 C121 2.947(4)
Nd11 Si11 3.3699(15)
Nd11 Nd12 3.9116(4)
N101 C121 1.314(6)
N101 C102 1.483(6)
C102 C103 1.527(8)
C102 C107 1.539(7)
C102 H102 1
C103 C104 1.523(8)
C103 H10A 0.99
C103 H10B 0.99
C104 C105 1.527(9)
C104 H10C 0.99
C104 H10D 0.99
C105 C106 1.511(9)
C105 H10E 0.99
C105 H10F 0.99
C106 C107 1.534(7)
C106 H10G 0.99
C106 H10H 0.99
C107 H10I 0.99
C107 H10J 0.99
N111 C121 1.381(6)
N111 C112 1.494(6)
N111 Nd12 2.589(4)
C112 C113 1.531(8)
C112 C117 1.548(9)
C112 H112 1
C113 C114 1.530(8)
C113 H11A 0.99
C113 H11B 0.99
C114 C115 1.534(10)
C114 H11C 0.99
C114 H11D 0.99
C115 C116 1.526(9)
C115 H11E 0.99
C115 H11F 0.99
C116 C117 1.543(8)
C116 H11G 0.99
C116 H11H 0.99
C117 H11I 0.99
C117 H11J 0.99
C121 C122 1.485(6)
C121 Nd12 3.067(5)
C122 C123 1.395(6)
C122 C135 1.397(6)
C123 C124 1.384(6)
C123 H123 0.95
C124 C129 1.400(6)
C124 C125 1.541(7)
C125 C128 1.528(8)
C125 C126 1.531(9)
C125 C127 1.531(7)
C126 H12A 0.98
C126 H12B 0.98
C126 H12C 0.98
C127 H12D 0.98
C127 H12E 0.98
C127 H12F 0.98
C128 H12G 0.98
C128 H12H 0.98
C128 H12I 0.98
C129 C130 1.394(7)
C129 H129 0.95
C130 C135 1.419(6)
C130 C131 1.530(6)
C131 C132 1.531(7)
C131 C134 1.536(7)
C131 C133 1.559(7)
C132 H13C 0.98
C132 H13D 0.98
C132 H13E 0.98
C133 H13F 0.98
C133 H13G 0.98
C133 H13H 0.98
C134 H13I 0.98
C134 H13J 0.98
C134 H13K 0.98
C135 O136 1.352(5)
O136 Nd12 2.216(3)
N141 Si12 1.672(5)
N141 Si11 1.753(5)
C143 Si11 1.885(6)
C143 H14C 0.98
C143 H14D 0.98
C143 H14E 0.98
C142 Si11 1.874(7)
C142 H14F 0.98
C142 H14G 0.98
C142 H14H 0.98
C144 Si11 1.853(6)
C144 H14I 0.98
C144 H14J 0.98
C144 H14K 0.98
C145 Si12 1.821(10)
C145 H14L 0.98
C145 H14M 0.98
C145 H14N 0.98
C146 Si12 1.875(9)
C146 H14O 0.98
C146 H14P 0.98
C146 H14Q 0.98
C147 Si12 1.857(9)
C147 H14R 0.98
C147 H14S 0.98
C147 H14T 0.98
Nd12 N191 2.316(4)
Nd12 N161 2.471(4)
Nd12 N151 2.551(4)
Nd12 C171 2.967(4)
Nd12 Si14 3.4185(15)
N151 C171 1.404(5)
N151 C152 1.504(6)
C152 C157 1.490(7)
C152 C153 1.535(6)
C152 H152 1
C153 C154 1.507(7)
C153 H15C 0.99
C153 H15D 0.99
C154 C155 1.456(10)
C154 H15E 0.99
C154 H15F 0.99
C155 C156 1.537(9)
C155 H15G 0.99
C155 H15H 0.99
C156 C157 1.546(8)
C156 H15I 0.99
C156 H15J 0.99
C157 H15K 0.99
C157 H15L 0.99
N161 C171 1.311(6)
N161 C162 1.466(6)
C162 C163 1.534(9)
C162 C167 1.540(10)
C162 H162 0.94(7)
C163 C164 1.519(9)
C163 H16C 0.99
C163 H16D 0.99
C164 C165 1.527(11)
C164 H16E 0.99
C164 H16F 0.99
C165 C166 1.538(11)
C165 H16G 0.99
C165 H16H 0.99
C166 C167 1.508(9)
C166 H16I 0.99
C166 H16J 0.99
C167 H16K 0.99
C167 H16L 0.99
C171 C172 1.489(6)
C172 C185 1.403(6)
C172 C173 1.407(6)
C173 C174 1.389(6)
C173 H173 0.95
C174 C179 1.406(6)
C174 C175 1.532(6)
C175 C176 1.534(7)
C175 C177 1.538(6)
C175 C178 1.541(7)
C176 H17C 0.98
C176 H17D 0.98
C176 H17E 0.98
C177 H17F 0.98
C177 H17G 0.98
C177 H17H 0.98
C178 H17I 0.98
C178 H17J 0.98
C178 H17K 0.98
C179 C180 1.402(6)
C179 H179 0.95
C180 C185 1.428(6)
C180 C181 1.529(6)
C181 C183 1.528(6)
C181 C184 1.538(6)
C181 C182 1.551(6)
C182 H18A 0.98
C182 H18B 0.98
C182 H18C 0.98
C183 H18D 0.98
C183 H18E 0.98
C183 H18F 0.98
C184 H18G 0.98
C184 H18H 0.98
C184 H18I 0.98
C185 O186 1.337(5)
N191 Si14 1.706(5)
N191 Si13 1.730(5)
C192 Si13 1.870(7)
C192 H19A 0.98
C192 H19B 0.98
C192 H19C 0.98
C193 Si13 1.870(7)
C193 H19D 0.98
C193 H19E 0.98
C193 H19F 0.98
C194 Si13 1.875(7)
C194 H19G 0.98
C194 H19H 0.98
C194 H19I 0.98
C195 Si14 1.874(7)
C195 H19J 0.98
C195 H19K 0.98
C195 H19L 0.98
C196 Si14 1.874(7)
C196 H19M 0.98
C196 H19N 0.98
C196 H19O 0.98
C197 Si14 1.893(7)
C197 H19P 0.98
C197 H19Q 0.98
C197 H19R 0.98

loop_
_geom_torsion_atom_site_label_1
_geom_torsion_atom_site_label_2
_geom_torsion_atom_site_label_3
_geom_torsion_atom_site_label_4
_geom_torsion
O86 Nd1 N1 C21 -150.0(2)
N41 Nd1 N1 C21 84.3(3)
N51 Nd1 N1 C21 -70.9(3)
N11 Nd1 N1 C21 -5.1(2)
Si2 Nd1 N1 C21 106.9(2)
Nd2 Nd1 N1 C21 -50.0(2)
O86 Nd1 N1 C2 23.5(4)
N41 Nd1 N1 C2 -102.2(4)
N51 Nd1 N1 C2 102.6(4)
N11 Nd1 N1 C2 168.4(4)
C21 Nd1 N1 C2 173.5(6)
Si2 Nd1 N1 C2 -79.6(4)
Nd2 Nd1 N1 C2 123.4(4)
C21 N1 C2 C7 151.8(4)
Nd1 N1 C2 C7 -20.6(5)
C21 N1 C2 C3 -87.7(5)
Nd1 N1 C2 C3 99.9(4)
N1 C2 C3 C4 -176.0(4)
C7 C2 C3 C4 -56.3(5)
C2 C3 C4 C5 54.8(5)
C3 C4 C5 C6 -53.9(5)
C4 C5 C6 C7 55.5(5)
N1 C2 C7 C6 -177.7(3)
C3 C2 C7 C6 58.9(5)
C5 C6 C7 C2 -58.7(5)
O86 Nd1 N11 C21 64.3(3)
N41 Nd1 N11 C21 -111.8(2)
N1 Nd1 N11 C21 4.7(2)
N51 Nd1 N11 C21 118.6(2)
Si2 Nd1 N11 C21 -82.0(2)
Nd2 Nd1 N11 C21 100.4(2)
O86 Nd1 N11 C12 -164.8(3)
N41 Nd1 N11 C12 19.2(3)
N1 Nd1 N11 C12 135.7(3)
N51 Nd1 N11 C12 -110.5(3)
C21 Nd1 N11 C12 131.0(4)
Si2 Nd1 N11 C12 48.9(3)
Nd2 Nd1 N11 C12 -128.7(3)
O86 Nd1 N11 Nd2 -36.1(2)
N41 Nd1 N11 Nd2 147.83(12)
N1 Nd1 N11 Nd2 -95.66(15)
N51 Nd1 N11 Nd2 18.21(11)
C21 Nd1 N11 Nd2 -100.4(2)
Si2 Nd1 N11 Nd2 177.60(6)
C21 N11 C12 C17 57.0(5)
Nd1 N11 C12 C17 -62.4(4)
Nd2 N11 C12 C17 175.0(3)
C21 N11 C12 C13 -72.6(5)
Nd1 N11 C12 C13 168.0(3)
Nd2 N11 C12 C13 45.5(4)
N11 C12 C13 C14 -170.9(4)
C17 C12 C13 C14 58.5(5)
C12 C13 C14 C15 -59.7(5)
C13 C14 C15 C16 57.9(6)
C14 C15 C16 C17 -55.4(6)
C15 C16 C17 C12 54.2(6)
N11 C12 C17 C16 171.4(4)
C13 C12 C17 C16 -55.3(5)
C2 N1 C21 N11 -166.7(3)
Nd1 N1 C21 N11 8.3(4)
C2 N1 C21 C22 7.9(6)
Nd1 N1 C21 C22 -177.2(3)
C2 N1 C21 Nd1 -174.9(4)
C12 N11 C21 N1 -143.6(4)
Nd1 N11 C21 N1 -7.9(3)
Nd2 N11 C21 N1 91.5(3)
C12 N11 C21 C22 41.6(5)
Nd1 N11 C21 C22 177.3(3)
Nd2 N11 C21 C22 -83.3(4)
C12 N11 C21 Nd1 -135.7(4)
Nd2 N11 C21 Nd1 99.35(14)
O86 Nd1 C21 N1 35.6(3)
N41 Nd1 C21 N1 -109.7(3)
N51 Nd1 C21 N1 112.0(3)
N11 Nd1 C21 N1 171.3(4)
Si2 Nd1 C21 N1 -79.9(2)
Nd2 Nd1 C21 N1 116.9(3)
O86 Nd1 C21 N11 -135.7(2)
N41 Nd1 C21 N11 79.1(2)
N1 Nd1 C21 N11 -171.3(4)
N51 Nd1 C21 N11 -59.3(2)
Si2 Nd1 C21 N11 108.8(2)
Nd2 Nd1 C21 N11 -54.34(19)
N1 C21 C22 C23 78.2(6)
N11 C21 C22 C23 -107.6(5)
N1 C21 C22 C35 -108.6(5)
N11 C21 C22 C35 65.6(5)
C35 C22 C23 C24 -1.2(6)
C21 C22 C23 C24 171.7(4)
C22 C23 C24 C29 0.6(6)
C22 C23 C24 C25 -178.9(4)
C29 C24 C25 C28 -2.7(8)
C23 C24 C25 C28 176.8(6)
C29 C24 C25 C27 119.7(5)
C23 C24 C25 C27 -60.7(6)
C29 C24 C25 C26 -125.0(5)
C23 C24 C25 C26 54.6(6)
C23 C24 C29 C30 0.7(7)
C25 C24 C29 C30 -179.7(4)
C24 C29 C30 C35 -1.4(6)
C24 C29 C30 C31 -179.3(4)
C29 C30 C31 C32 -122.7(5)
C35 C30 C31 C32 59.5(5)
C29 C30 C31 C34 -3.1(6)
C35 C30 C31 C34 179.1(4)
C29 C30 C31 C33 115.6(5)
C35 C30 C31 C33 -62.2(5)
C23 C22 C35 O36 178.6(4)
C21 C22 C35 O36 5.3(5)
C23 C22 C35 C30 0.4(6)
C21 C22 C35 C30 -172.9(4)
C29 C30 C35 O36 -177.2(4)
C31 C30 C35 O36 0.7(6)
C29 C30 C35 C22 0.8(6)
C31 C30 C35 C22 178.7(4)
C22 C35 O36 Nd2 -34.6(6)
C30 C35 O36 Nd2 143.5(3)
O86 Nd1 Si2 N41 120.4(2)
N1 Nd1 Si2 N41 -136.7(2)
N51 Nd1 Si2 N41 37.9(3)
N11 Nd1 Si2 N41 -81.4(2)
C21 Nd1 Si2 N41 -110.7(2)
Nd2 Nd1 Si2 N41 -77.7(2)
O86 Nd1 Si2 C45 43.5(3)
N41 Nd1 Si2 C45 -76.9(3)
N1 Nd1 Si2 C45 146.4(3)
N51 Nd1 Si2 C45 -39.0(4)
N11 Nd1 Si2 C45 -158.3(3)
C21 Nd1 Si2 C45 172.5(3)
Nd2 Nd1 Si2 C45 -154.5(3)
O86 Nd1 Si2 C46 -146.0(2)
N41 Nd1 Si2 C46 93.7(3)
N1 Nd1 Si2 C46 -43.0(2)
N51 Nd1 Si2 C46 131.6(3)
N11 Nd1 Si2 C46 12.3(2)
C21 Nd1 Si2 C46 -17.0(2)
Nd2 Nd1 Si2 C46 16.0(2)
O86 Nd1 Si2 C47 -48.1(2)
N41 Nd1 Si2 C47 -168.5(3)
N1 Nd1 Si2 C47 54.8(2)
N51 Nd1 Si2 C47 -130.6(3)
N11 Nd1 Si2 C47 110.1(2)
C21 Nd1 Si2 C47 80.9(2)
Nd2 Nd1 Si2 C47 113.88(18)
C43 Si1 N41 Si2 83.0(3)
C42 Si1 N41 Si2 -158.3(3)
C44 Si1 N41 Si2 -38.6(3)
C43 Si1 N41 Nd1 -95.7(3)
C42 Si1 N41 Nd1 23.0(3)
C44 Si1 N41 Nd1 142.7(3)
C45 Si2 N41 Si1 -49.5(4)
C46 Si2 N41 Si1 75.2(3)
C47 Si2 N41 Si1 -167.8(3)
Nd1 Si2 N41 Si1 -178.9(4)
C45 Si2 N41 Nd1 129.4(2)
C46 Si2 N41 Nd1 -105.9(3)
C47 Si2 N41 Nd1 11.1(3)
O86 Nd1 N41 Si1 111.2(2)
N1 Nd1 N41 Si1 -129.3(2)
N51 Nd1 N41 Si1 17.6(3)
N11 Nd1 N41 Si1 -71.6(2)
C21 Nd1 N41 Si1 -100.5(2)
Si2 Nd1 N41 Si1 178.8(4)
Nd2 Nd1 N41 Si1 -39.7(3)
O86 Nd1 N41 Si2 -67.6(2)
N1 Nd1 N41 Si2 51.9(2)
N51 Nd1 N41 Si2 -161.22(15)
N11 Nd1 N41 Si2 109.55(18)
C21 Nd1 N41 Si2 80.6(2)
Nd2 Nd1 N41 Si2 141.44(12)
C35 O36 Nd2 N91 -116.1(4)
C35 O36 Nd2 N61 114.4(4)
C35 O36 Nd2 N51 62.4(4)
C35 O36 Nd2 N11 10.6(4)
C35 O36 Nd2 C71 96.3(4)
C35 O36 Nd2 Si3 -143.0(4)
C35 O36 Nd2 Nd1 40.8(4)
C21 N11 Nd2 O36 37.7(2)
C12 N11 Nd2 O36 -91.3(3)
Nd1 N11 Nd2 O36 131.73(13)
C21 N11 Nd2 N91 144.6(2)
C12 N11 Nd2 N91 15.5(3)
Nd1 N11 Nd2 N91 -121.43(14)
C21 N11 Nd2 N61 -66.3(3)
C12 N11 Nd2 N61 164.6(2)
Nd1 N11 Nd2 N61 27.64(14)
C21 N11 Nd2 N51 -112.2(2)
C12 N11 Nd2 N51 118.7(3)
Nd1 N11 Nd2 N51 -18.19(11)
C21 N11 Nd2 C71 -89.2(2)
C12 N11 Nd2 C71 141.7(3)
Nd1 N11 Nd2 C71 4.75(13)
C21 N11 Nd2 Si3 126.3(2)
C12 N11 Nd2 Si3 -2.8(4)
Nd1 N11 Nd2 Si3 -139.71(12)
C21 N11 Nd2 Nd1 -94.0(3)
C12 N11 Nd2 Nd1 136.9(3)
O86 Nd1 Nd2 O36 107.53(11)
N41 Nd1 Nd2 O36 -99.72(16)
N1 Nd1 Nd2 O36 11.86(12)
N51 Nd1 Nd2 O36 159.15(15)
N11 Nd1 Nd2 O36 -49.06(14)
C21 Nd1 Nd2 O36 -13.23(13)
Si2 Nd1 Nd2 O36 -54.29(10)
O86 Nd1 Nd2 N91 -105.46(15)
N41 Nd1 Nd2 N91 47.29(19)
N1 Nd1 Nd2 N91 158.87(16)
N51 Nd1 Nd2 N91 -53.83(18)
N11 Nd1 Nd2 N91 97.95(17)
C21 Nd1 Nd2 N91 133.78(16)
Si2 Nd1 Nd2 N91 92.73(14)
O86 Nd1 Nd2 N61 4.77(12)
N41 Nd1 Nd2 N61 157.52(16)
N1 Nd1 Nd2 N61 -90.90(13)
N51 Nd1 Nd2 N61 56.39(16)
N11 Nd1 Nd2 N61 -151.82(15)
C21 Nd1 Nd2 N61 -115.99(14)
Si2 Nd1 Nd2 N61 -157.04(11)
O86 Nd1 Nd2 N51 -51.63(15)
N41 Nd1 Nd2 N51 101.13(19)
N1 Nd1 Nd2 N51 -147.29(16)
N11 Nd1 Nd2 N51 151.78(18)
C21 Nd1 Nd2 N51 -172.38(16)
Si2 Nd1 Nd2 N51 146.56(14)
O86 Nd1 Nd2 N11 156.59(14)
N41 Nd1 Nd2 N11 -50.66(18)
N1 Nd1 Nd2 N11 60.92(15)
N51 Nd1 Nd2 N11 -151.78(18)
C21 Nd1 Nd2 N11 35.84(15)
Si2 Nd1 Nd2 N11 -5.22(13)
O86 Nd1 Nd2 C71 -17.52(13)
N41 Nd1 Nd2 C71 135.24(17)
N1 Nd1 Nd2 C71 -113.18(14)
N51 Nd1 Nd2 C71 34.11(17)
N11 Nd1 Nd2 C71 -174.11(16)
C21 Nd1 Nd2 C71 -138.27(15)
Si2 Nd1 Nd2 C71 -179.33(12)
O86 Nd1 Nd2 Si3 -64.02(9)
N41 Nd1 Nd2 Si3 88.73(14)
N1 Nd1 Nd2 Si3 -159.69(10)
N51 Nd1 Nd2 Si3 -12.39(14)
N11 Nd1 Nd2 Si3 139.39(13)
C21 Nd1 Nd2 Si3 175.23(11)
Si2 Nd1 Nd2 Si3 134.17(7)
O86 Nd1 N51 C71 32.6(3)
N41 Nd1 N51 C71 142.8(3)
N1 Nd1 N51 C71 -65.6(3)
N11 Nd1 N51 C71 -114.3(3)
C21 Nd1 N51 C71 -89.9(3)
Si2 Nd1 N51 C71 119.8(3)
Nd2 Nd1 N51 C71 -96.0(3)
O86 Nd1 N51 C52 -97.9(3)
N41 Nd1 N51 C52 12.3(3)
N1 Nd1 N51 C52 163.9(3)
N11 Nd1 N51 C52 115.2(3)
C21 Nd1 N51 C52 139.5(3)
Si2 Nd1 N51 C52 -10.7(4)
Nd2 Nd1 N51 C52 133.5(3)
O86 Nd1 N51 Nd2 128.52(14)
N41 Nd1 N51 Nd2 -121.26(15)
N1 Nd1 N51 Nd2 30.37(14)
N11 Nd1 N51 Nd2 -18.35(11)
C21 Nd1 N51 Nd2 6.01(13)
Si2 Nd1 N51 Nd2 -144.24(14)
O36 Nd2 N51 C71 72.2(3)
N91 Nd2 N51 C71 -109.3(2)
N61 Nd2 N51 C71 2.6(2)
N11 Nd2 N51 C71 124.0(2)
Si3 Nd2 N51 C71 -80.3(2)
Nd1 Nd2 N51 C71 105.6(3)
O36 Nd2 N51 C52 -157.1(3)
N91 Nd2 N51 C52 21.4(4)
N61 Nd2 N51 C52 133.3(4)
N11 Nd2 N51 C52 -105.4(3)
C71 Nd2 N51 C52 130.7(5)
Si3 Nd2 N51 C52 50.4(4)
Nd1 Nd2 N51 C52 -123.7(4)
O36 Nd2 N51 Nd1 -33.4(2)
N91 Nd2 N51 Nd1 145.06(12)
N61 Nd2 N51 Nd1 -103.02(16)
N11 Nd2 N51 Nd1 18.33(11)
C71 Nd2 N51 Nd1 -105.6(3)
Si3 Nd2 N51 Nd1 174.11(7)
C71 N51 C52 C53 54.1(5)
Nd1 N51 C52 C53 176.2(3)
Nd2 N51 C52 C53 -65.0(5)
C71 N51 C52 C57 -76.1(6)
Nd1 N51 C52 C57 45.9(5)
Nd2 N51 C52 C57 164.7(3)
N51 C52 C53 C54 170.4(4)
C57 C52 C53 C54 -56.2(6)
C52 C53 C54 C55 54.1(7)
C53 C54 C55 C56 -54.3(9)
C54 C55 C56 C57 56.0(8)
N51 C52 C57 C56 -169.9(5)
C53 C52 C57 C56 58.5(6)
C55 C56 C57 C52 -58.1(6)
O36 Nd2 N61 C71 -145.2(2)
N91 Nd2 N61 C71 89.5(3)
N51 Nd2 N61 C71 -2.8(2)
N11 Nd2 N61 C71 -63.4(3)
Si3 Nd2 N61 C71 111.0(2)
Nd1 Nd2 N61 C71 -44.7(2)
O36 Nd2 N61 C62 27.0(4)
N91 Nd2 N61 C62 -98.3(4)
N51 Nd2 N61 C62 169.4(5)
N11 Nd2 N61 C62 108.9(4)
C71 Nd2 N61 C62 172.2(6)
Si3 Nd2 N61 C62 -76.7(4)
Nd1 Nd2 N61 C62 127.5(4)
C71 N61 C62 C63 148.6(4)
Nd2 N61 C62 C63 -22.2(6)
C71 N61 C62 C67 -89.9(5)
Nd2 N61 C62 C67 99.3(5)
N61 C62 C63 C64 178.9(4)
C67 C62 C63 C64 56.2(5)
C62 C63 C64 C65 -57.7(6)
C63 C64 C65 C66 55.5(7)
C64 C65 C66 C67 -54.2(7)
N61 C62 C67 C66 -174.6(4)
C63 C62 C67 C66 -54.1(6)
C65 C66 C67 C62 53.6(7)
C62 N61 C71 N51 -169.3(4)
Nd2 N61 C71 N51 4.5(4)
C62 N61 C71 C72 3.7(6)
Nd2 N61 C71 C72 177.5(3)
C62 N61 C71 Nd2 -173.8(5)
C52 N51 C71 N61 -138.9(4)
Nd1 N51 C71 N61 96.4(3)
Nd2 N51 C71 N61 -4.4(4)
C52 N51 C71 C72 47.8(5)
Nd1 N51 C71 C72 -77.0(4)
Nd2 N51 C71 C72 -177.8(3)
C52 N51 C71 Nd2 -134.5(4)
Nd1 N51 C71 Nd2 100.75(16)
O36 Nd2 C71 N61 43.1(3)
N91 Nd2 C71 N61 -103.4(3)
N51 Nd2 C71 N61 175.2(4)
N11 Nd2 C71 N61 120.8(3)
Si3 Nd2 C71 N61 -74.7(3)
Nd1 Nd2 C71 N61 124.6(3)
O36 Nd2 C71 N51 -132.0(2)
N91 Nd2 C71 N51 81.5(2)
N61 Nd2 C71 N51 -175.2(4)
N11 Nd2 C71 N51 -54.4(2)
Si3 Nd2 C71 N51 110.2(2)
Nd1 Nd2 C71 N51 -50.5(2)
N61 C71 C72 C73 77.5(6)
N51 C71 C72 C73 -109.9(5)
N61 C71 C72 C85 -107.0(5)
N51 C71 C72 C85 65.6(5)
C85 C72 C73 C74 -0.4(8)
C71 C72 C73 C74 175.0(5)
C72 C73 C74 C79 3.9(8)
C72 C73 C74 C75 -173.2(5)
C79 C74 C75 C76 125.2(6)
C73 C74 C75 C76 -57.8(7)
C79 C74 C75 C77 6.9(9)
C73 C74 C75 C77 -176.1(6)
C79 C74 C75 C78 -114.9(6)
C73 C74 C75 C78 62.2(8)
C73 C74 C79 C80 -2.7(8)
C75 C74 C79 C80 174.5(5)
C74 C79 C80 C85 -2.1(8)
C74 C79 C80 C81 -179.2(5)
C79 C80 C81 C84 -126.3(5)
C85 C80 C81 C84 56.7(5)
C79 C80 C81 C83 110.9(5)
C85 C80 C81 C83 -66.1(5)
C79 C80 C81 C82 -8.1(6)
C85 C80 C81 C82 174.9(4)
C73 C72 C85 O86 174.5(4)
C71 C72 C85 O86 -1.1(6)
C73 C72 C85 C80 -4.5(7)
C71 C72 C85 C80 179.8(4)
C79 C80 C85 O86 -173.4(4)
C81 C80 C85 O86 3.7(6)
C79 C80 C85 C72 5.7(6)
C81 C80 C85 C72 -177.2(4)
C72 C85 O86 Nd1 -34.6(6)
C80 C85 O86 Nd1 144.4(3)
N41 Nd1 O86 C85 -113.2(4)
N1 Nd1 O86 C85 115.8(4)
N51 Nd1 O86 C85 16.4(4)
N11 Nd1 O86 C85 70.9(5)
C21 Nd1 O86 C85 100.9(4)
Si2 Nd1 O86 C85 -139.9(4)
Nd2 Nd1 O86 C85 47.7(4)
O36 Nd2 Si3 N91 115.0(2)
N61 Nd2 Si3 N91 -136.0(2)
N51 Nd2 Si3 N91 -82.0(2)
N11 Nd2 Si3 N91 31.8(3)
C71 Nd2 Si3 N91 -110.9(2)
Nd1 Nd2 Si3 N91 -73.2(2)
O36 Nd2 Si3 C93 44.1(3)
N91 Nd2 Si3 C93 -70.9(3)
N61 Nd2 Si3 C93 153.1(3)
N51 Nd2 Si3 C93 -152.9(3)
N11 Nd2 Si3 C93 -39.2(3)
C71 Nd2 Si3 C93 178.2(3)
Nd1 Nd2 Si3 C93 -144.2(3)
O36 Nd2 Si3 C94 -148.7(2)
N91 Nd2 Si3 C94 96.3(3)
N61 Nd2 Si3 C94 -39.7(2)
N51 Nd2 Si3 C94 14.3(2)
N11 Nd2 Si3 C94 128.0(3)
C71 Nd2 Si3 C94 -14.6(2)
Nd1 Nd2 Si3 C94 23.0(2)
O36 Nd2 Si3 C92 -48.1(2)
N91 Nd2 Si3 C92 -163.2(3)
N61 Nd2 Si3 C92 60.9(2)
N51 Nd2 Si3 C92 114.8(2)
N11 Nd2 Si3 C92 -131.4(3)
C71 Nd2 Si3 C92 85.9(2)
Nd1 Nd2 Si3 C92 123.57(19)
C93 Si3 N91 Si4 -40.9(4)
C94 Si3 N91 Si4 83.5(3)
C92 Si3 N91 Si4 -158.7(3)
Nd2 Si3 N91 Si4 -175.2(4)
C93 Si3 N91 Nd2 134.3(3)
C94 Si3 N91 Nd2 -101.3(3)
C92 Si3 N91 Nd2 16.5(3)
C96 Si4 N91 Si3 -43.7(3)
C95 Si4 N91 Si3 79.5(3)
C97 Si4 N91 Si3 -160.3(2)
C96 Si4 N91 Nd2 141.8(2)
C95 Si4 N91 Nd2 -95.0(3)
C97 Si4 N91 Nd2 25.2(3)
O36 Nd2 N91 Si3 -72.3(2)
N61 Nd2 N91 Si3 51.0(2)
N51 Nd2 N91 Si3 108.68(19)
N11 Nd2 N91 Si3 -162.87(15)
C71 Nd2 N91 Si3 79.5(2)
Nd1 Nd2 N91 Si3 141.87(12)
O36 Nd2 N91 Si4 102.6(2)
N61 Nd2 N91 Si4 -134.1(2)
N51 Nd2 N91 Si4 -76.4(2)
N11 Nd2 N91 Si4 12.1(3)
C71 Nd2 N91 Si4 -105.5(2)
Si3 Nd2 N91 Si4 174.9(4)
Nd1 Nd2 N91 Si4 -43.2(3)
O186 Nd11 N101 C121 157.3(3)
N141 Nd11 N101 C121 -78.6(3)
N151 Nd11 N101 C121 80.3(3)
N111 Nd11 N101 C121 8.1(3)
Si11 Nd11 N101 C121 -104.8(3)
Nd12 Nd11 N101 C121 55.5(3)
O186 Nd11 N101 C102 -22.5(5)
N141 Nd11 N101 C102 101.6(5)
N151 Nd11 N101 C102 -99.5(5)
N111 Nd11 N101 C102 -171.7(6)
C121 Nd11 N101 C102 -179.8(7)
Si11 Nd11 N101 C102 75.4(5)
Nd12 Nd11 N101 C102 -124.3(5)
C121 N101 C102 C103 82.7(6)
Nd11 N101 C102 C103 -97.5(6)
C121 N101 C102 C107 -156.0(4)
Nd11 N101 C102 C107 23.8(7)
N101 C102 C103 C104 180.0(4)
C107 C102 C103 C104 59.2(6)
C102 C103 C104 C105 -58.3(7)
C103 C104 C105 C106 55.3(7)
C104 C105 C106 C107 -54.8(7)
C105 C106 C107 C102 57.6(6)
N101 C102 C107 C106 175.7(4)
C103 C102 C107 C106 -58.9(6)
O186 Nd11 N111 C121 -59.4(3)
N141 Nd11 N111 C121 112.3(3)
N101 Nd11 N111 C121 -7.6(2)
N151 Nd11 N111 C121 -112.1(3)
Si11 Nd11 N111 C121 82.8(3)
Nd12 Nd11 N111 C121 -96.6(3)
O186 Nd11 N111 C112 166.7(4)
N141 Nd11 N111 C112 -21.6(5)
N101 Nd11 N111 C112 -141.5(5)
N151 Nd11 N111 C112 114.0(4)
C121 Nd11 N111 C112 -133.9(6)
Si11 Nd11 N111 C112 -51.1(4)
Nd12 Nd11 N111 C112 129.5(5)
O186 Nd11 N111 Nd12 37.3(2)
N141 Nd11 N111 Nd12 -151.01(15)
N101 Nd11 N111 Nd12 89.01(17)
N151 Nd11 N111 Nd12 -15.49(12)
C121 Nd11 N111 Nd12 96.6(3)
Si11 Nd11 N111 Nd12 179.42(6)
C121 N111 C112 C113 74.1(6)
Nd11 N111 C112 C113 -162.3(4)
Nd12 N111 C112 C113 -37.5(6)
C121 N111 C112 C117 -57.0(6)
Nd11 N111 C112 C117 66.6(6)
Nd12 N111 C112 C117 -168.6(4)
N111 C112 C113 C114 169.0(5)
C117 C112 C113 C114 -59.1(7)
C112 C113 C114 C115 57.4(7)
C113 C114 C115 C116 -56.1(7)
C114 C115 C116 C117 55.5(8)
C115 C116 C117 C112 -54.6(7)
N111 C112 C117 C116 -169.3(4)
C113 C112 C117 C116 56.8(6)
C102 N101 C121 N111 166.4(4)
Nd11 N101 C121 N111 -13.4(4)
C102 N101 C121 C122 -6.3(7)
Nd11 N101 C121 C122 173.9(4)
C102 N101 C121 Nd11 179.9(5)
C102 N101 C121 Nd12 108.2(4)
Nd11 N101 C121 Nd12 -71.67(19)
C112 N111 C121 N101 154.2(4)
Nd11 N111 C121 N101 12.6(4)
Nd12 N111 C121 N101 -86.1(4)
C112 N111 C121 C122 -33.0(6)
Nd11 N111 C121 C122 -174.5(4)
Nd12 N111 C121 C122 86.7(4)
C112 N111 C121 Nd11 141.5(4)
Nd12 N111 C121 Nd11 -98.77(14)
C112 N111 C121 Nd12 -119.7(4)
Nd11 N111 C121 Nd12 98.77(14)
O186 Nd11 C121 N101 -26.6(3)
N141 Nd11 C121 N101 115.8(3)
N151 Nd11 C121 N101 -100.7(3)
N111 Nd11 C121 N101 -166.0(5)
Si11 Nd11 C121 N101 84.1(3)
Nd12 Nd11 C121 N101 -108.9(3)
O186 Nd11 C121 N111 139.4(2)
N141 Nd11 C121 N111 -78.3(3)
N101 Nd11 C121 N111 166.0(5)
N151 Nd11 C121 N111 65.2(3)
Si11 Nd11 C121 N111 -109.9(2)
Nd12 Nd11 C121 N111 57.1(2)
O186 Nd11 C121 Nd12 82.28(14)
N141 Nd11 C121 Nd12 -135.33(14)
N101 Nd11 C121 Nd12 108.9(3)
N151 Nd11 C121 Nd12 8.17(11)
N111 Nd11 C121 Nd12 -57.1(2)
Si11 Nd11 C121 Nd12 -166.98(5)
N101 C121 C122 C123 -82.7(6)
N111 C121 C122 C123 105.1(5)
Nd12 C121 C122 C123 164.8(4)
N101 C121 C122 C135 100.9(5)
N111 C121 C122 C135 -71.3(6)
Nd12 C121 C122 C135 -11.6(4)
C135 C122 C123 C124 0.2(7)
C121 C122 C123 C124 -176.0(4)
C122 C123 C124 C129 1.1(7)
C122 C123 C124 C125 179.1(4)
C123 C124 C125 C128 -68.4(6)
C129 C124 C125 C128 109.5(6)
C123 C124 C125 C126 53.5(7)
C129 C124 C125 C126 -128.6(6)
C123 C124 C125 C127 172.2(5)
C129 C124 C125 C127 -9.9(7)
C123 C124 C129 C130 -1.0(7)
C125 C124 C129 C130 -179.0(5)
C124 C129 C130 C135 -0.3(7)
C124 C129 C130 C131 177.9(4)
C129 C130 C131 C132 120.9(5)
C135 C130 C131 C132 -61.0(5)
C129 C130 C131 C134 0.4(6)
C135 C130 C131 C134 178.5(4)
C129 C130 C131 C133 -118.3(5)
C135 C130 C131 C133 59.8(5)
C123 C122 C135 O136 -178.8(4)
C121 C122 C135 O136 -2.4(6)
C123 C122 C135 C130 -1.6(6)
C121 C122 C135 C130 174.8(4)
C129 C130 C135 O136 178.6(4)
C131 C130 C135 O136 0.4(6)
C129 C130 C135 C122 1.6(6)
C131 C130 C135 C122 -176.6(4)
C122 C135 O136 Nd12 29.5(6)
C130 C135 O136 Nd12 -147.5(3)
O186 Nd11 N141 Si12 -118.3(3)
N101 Nd11 N141 Si12 124.7(3)
N151 Nd11 N141 Si12 -23.9(4)
N111 Nd11 N141 Si12 67.5(3)
C121 Nd11 N141 Si12 96.2(3)
Si11 Nd11 N141 Si12 -175.5(4)
Nd12 Nd11 N141 Si12 37.7(4)
O186 Nd11 N141 Si11 57.1(2)
N101 Nd11 N141 Si11 -59.8(2)
N151 Nd11 N141 Si11 151.59(17)
N111 Nd11 N141 Si11 -117.1(2)
C121 Nd11 N141 Si11 -88.4(2)
Nd12 Nd11 N141 Si11 -146.81(12)
C135 O136 Nd12 N191 121.5(4)
C135 O136 Nd12 N161 -116.0(4)
C135 O136 Nd12 N151 -63.1(4)
C135 O136 Nd12 N111 -7.1(4)
C135 O136 Nd12 C171 -95.3(4)
C135 O136 Nd12 C121 -26.1(4)
C135 O136 Nd12 Si14 146.3(4)
C135 O136 Nd12 Nd11 -37.9(4)
C121 N111 Nd12 O136 -38.3(3)
C112 N111 Nd12 O136 87.7(3)
Nd11 N111 Nd12 O136 -130.60(14)
C121 N111 Nd12 N191 -144.5(3)
C112 N111 Nd12 N191 -18.5(4)
Nd11 N111 Nd12 N191 123.20(16)
C121 N111 Nd12 N161 64.2(3)
C112 N111 Nd12 N161 -169.8(3)
Nd11 N111 Nd12 N161 -28.11(16)
C121 N111 Nd12 N151 107.7(3)
C112 N111 Nd12 N151 -126.3(3)
Nd11 N111 Nd12 N151 15.39(12)
C121 N111 Nd12 C171 85.1(3)
C112 N111 Nd12 C171 -148.9(3)
Nd11 N111 Nd12 C171 -7.19(14)
C112 N111 Nd12 C121 126.0(4)
Nd11 N111 Nd12 C121 -92.3(3)
C121 N111 Nd12 Si14 -122.9(3)
C112 N111 Nd12 Si14 3.1(4)
Nd11 N111 Nd12 Si14 144.76(12)
C121 N111 Nd12 Nd11 92.3(3)
C112 N111 Nd12 Nd11 -141.7(3)
N101 C121 Nd12 O136 -112.7(3)
N111 C121 Nd12 O136 134.5(3)
C122 C121 Nd12 O136 16.0(2)
Nd11 C121 Nd12 O136 -164.70(16)
N101 C121 Nd12 N191 171.5(3)
N111 C121 Nd12 N191 58.8(4)
C122 C121 Nd12 N191 -59.7(4)
Nd11 C121 Nd12 N191 119.6(2)
N101 C121 Nd12 N161 -9.2(3)
N111 C121 Nd12 N161 -122.0(3)
C122 C121 Nd12 N161 119.5(3)
Nd11 C121 Nd12 N161 -61.20(12)
N101 C121 Nd12 N151 43.9(3)
N111 C121 Nd12 N151 -68.9(3)
C122 C121 Nd12 N151 172.6(3)
Nd11 C121 Nd12 N151 -8.11(11)
N101 C121 Nd12 N111 112.7(4)
C122 C121 Nd12 N111 -118.5(4)
Nd11 C121 Nd12 N111 60.8(2)
N101 C121 Nd12 C171 16.2(3)
N111 C121 Nd12 C171 -96.6(3)
C122 C121 Nd12 C171 144.9(3)
Nd11 C121 Nd12 C171 -35.82(11)
N101 C121 Nd12 Si14 -130.9(3)
N111 C121 Nd12 Si14 116.4(3)
C122 C121 Nd12 Si14 -2.1(4)
Nd11 C121 Nd12 Si14 177.15(14)
N101 C121 Nd12 Nd11 52.0(2)
N111 C121 Nd12 Nd11 -60.8(2)
C122 C121 Nd12 Nd11 -179.3(3)
O186 Nd11 Nd12 O136 -105.80(12)
N141 Nd11 Nd12 O136 96.84(19)
N101 Nd11 Nd12 O136 -14.50(13)
N151 Nd11 Nd12 O136 -153.72(15)
N111 Nd11 Nd12 O136 50.39(15)
C121 Nd11 Nd12 O136 13.46(14)
Si11 Nd11 Nd12 O136 48.98(12)
O186 Nd11 Nd12 N191 104.9(2)
N141 Nd11 Nd12 N191 -52.4(3)
N101 Nd11 Nd12 N191 -163.8(2)
N151 Nd11 Nd12 N191 57.0(2)
N111 Nd11 Nd12 N191 -98.9(2)
C121 Nd11 Nd12 N191 -135.8(2)
Si11 Nd11 Nd12 N191 -100.3(2)
O186 Nd11 Nd12 N161 -3.29(13)
N141 Nd11 Nd12 N161 -160.6(2)
N101 Nd11 Nd12 N161 88.02(14)
N151 Nd11 Nd12 N161 -51.21(16)
N111 Nd11 Nd12 N161 152.91(16)
C121 Nd11 Nd12 N161 115.97(15)
Si11 Nd11 Nd12 N161 151.50(13)
O186 Nd11 Nd12 N151 47.92(15)
N141 Nd11 Nd12 N151 -109.4(2)
N101 Nd11 Nd12 N151 139.23(16)
N111 Nd11 Nd12 N151 -155.88(18)
C121 Nd11 Nd12 N151 167.18(17)
Si11 Nd11 Nd12 N151 -157.29(15)
O186 Nd11 Nd12 N111 -156.20(16)
N141 Nd11 Nd12 N111 46.5(2)
N101 Nd11 Nd12 N111 -64.89(16)
N151 Nd11 Nd12 N111 155.88(18)
C121 Nd11 Nd12 N111 -36.93(17)
Si11 Nd11 Nd12 N111 -1.41(15)
O186 Nd11 Nd12 C171 15.03(13)
N141 Nd11 Nd12 C171 -142.3(2)
N101 Nd11 Nd12 C171 106.33(14)
N151 Nd11 Nd12 C171 -32.89(16)
N111 Nd11 Nd12 C171 171.22(17)
C121 Nd11 Nd12 C171 134.29(15)
Si11 Nd11 Nd12 C171 169.81(13)
O186 Nd11 Nd12 C121 -119.26(14)
N141 Nd11 Nd12 C121 83.4(2)
N101 Nd11 Nd12 C121 -27.96(15)
N151 Nd11 Nd12 C121 -167.18(17)
N111 Nd11 Nd12 C121 36.93(17)
Si11 Nd11 Nd12 C121 35.52(14)
O186 Nd11 Nd12 Si14 63.71(12)
N141 Nd11 Nd12 Si14 -93.64(19)
N101 Nd11 Nd12 Si14 155.01(13)
N151 Nd11 Nd12 Si14 15.79(15)
N111 Nd11 Nd12 Si14 -140.09(16)
C121 Nd11 Nd12 Si14 -177.03(14)
Si11 Nd11 Nd12 Si14 -141.50(12)
O186 Nd11 N151 C171 -35.6(3)
N141 Nd11 N151 C171 -144.8(3)
N101 Nd11 N151 C171 60.9(3)
N111 Nd11 N151 C171 112.4(3)
C121 Nd11 N151 C171 86.7(3)
Si11 Nd11 N151 C171 -105.6(3)
Nd12 Nd11 N151 C171 96.6(3)
O186 Nd11 N151 C152 90.3(3)
N141 Nd11 N151 C152 -18.9(4)
N101 Nd11 N151 C152 -173.2(3)
N111 Nd11 N151 C152 -121.7(3)
C121 Nd11 N151 C152 -147.5(3)
Si11 Nd11 N151 C152 20.2(4)
Nd12 Nd11 N151 C152 -137.6(3)
O186 Nd11 N151 Nd12 -132.17(14)
N141 Nd11 N151 Nd12 118.67(18)
N101 Nd11 N151 Nd12 -35.65(13)
N111 Nd11 N151 Nd12 15.83(12)
C121 Nd11 N151 Nd12 -9.90(13)
Si11 Nd11 N151 Nd12 157.79(14)
O136 Nd12 N151 C171 -69.9(3)
N191 Nd12 N151 C171 105.5(3)
N161 Nd12 N151 C171 1.5(2)
N111 Nd12 N151 C171 -126.0(3)
C121 Nd12 N151 C171 -100.7(2)
Si14 Nd12 N151 C171 76.8(2)
Nd11 Nd12 N151 C171 -110.3(3)
O136 Nd12 N151 C152 162.9(3)
N191 Nd12 N151 C152 -21.7(4)
N161 Nd12 N151 C152 -125.7(4)
N111 Nd12 N151 C152 106.8(4)
C171 Nd12 N151 C152 -127.2(5)
C121 Nd12 N151 C152 132.1(4)
Si14 Nd12 N151 C152 -50.4(4)
Nd11 Nd12 N151 C152 122.5(4)
O136 Nd12 N151 Nd11 40.4(2)
N191 Nd12 N151 Nd11 -144.28(16)
N161 Nd12 N151 Nd11 111.80(17)
N111 Nd12 N151 Nd11 -15.76(12)
C171 Nd12 N151 Nd11 110.3(3)
C121 Nd12 N151 Nd11 9.52(13)
Si14 Nd12 N151 Nd11 -172.95(7)
C171 N151 C152 C157 77.9(6)
Nd11 N151 C152 C157 -44.0(5)
Nd12 N151 C152 C157 -164.1(4)
C171 N151 C152 C153 -56.0(5)
Nd11 N151 C152 C153 -177.9(3)
Nd12 N151 C152 C153 61.9(5)
C157 C152 C153 C154 51.9(6)
N151 C152 C153 C154 -171.7(5)
C152 C153 C154 C155 -51.1(8)
C153 C154 C155 C156 54.7(8)
C154 C155 C156 C157 -56.8(8)
N151 C152 C157 C156 171.7(5)
C153 C152 C157 C156 -55.1(6)
C155 C156 C157 C152 56.4(7)
O136 Nd12 N161 C171 137.8(3)
N191 Nd12 N161 C171 -101.9(3)
N151 Nd12 N161 C171 -1.7(2)
N111 Nd12 N161 C171 54.5(3)
C121 Nd12 N161 C171 78.5(3)
Si14 Nd12 N161 C171 -122.3(3)
Nd11 Nd12 N161 C171 36.0(2)
O136 Nd12 N161 C162 -30.5(5)
N191 Nd12 N161 C162 89.8(5)
N151 Nd12 N161 C162 -170.0(5)
N111 Nd12 N161 C162 -113.8(4)
C171 Nd12 N161 C162 -168.3(6)
C121 Nd12 N161 C162 -89.8(5)
Si14 Nd12 N161 C162 69.4(4)
Nd11 Nd12 N161 C162 -132.3(5)
C171 N161 C162 C163 101.8(6)
Nd12 N161 C162 C163 -92.0(6)
C171 N161 C162 C167 -136.8(5)
Nd12 N161 C162 C167 29.5(7)
N161 C162 C163 C164 -179.7(6)
C167 C162 C163 C164 58.1(8)
C162 C163 C164 C165 -56.1(9)
C163 C164 C165 C166 54.1(10)
C164 C165 C166 C167 -54.1(10)
C165 C166 C167 C162 56.7(9)
N161 C162 C167 C166 178.7(6)
C163 C162 C167 C166 -59.2(8)
C162 N161 C171 N151 173.4(4)
Nd12 N161 C171 N151 2.7(4)
C162 N161 C171 C172 -1.5(7)
Nd12 N161 C171 C172 -172.2(4)
C162 N161 C171 Nd12 170.7(5)
C152 N151 C171 N161 134.7(4)
Nd11 N151 C171 N161 -104.9(3)
Nd12 N151 C171 N161 -2.6(4)
C152 N151 C171 C172 -50.2(5)
Nd11 N151 C171 C172 70.2(4)
Nd12 N151 C171 C172 172.5(3)
C152 N151 C171 Nd12 137.3(4)
Nd11 N151 C171 Nd12 -102.3(2)
O136 Nd12 C171 N161 -51.0(3)
N191 Nd12 C171 N161 90.1(3)
N151 Nd12 C171 N161 177.1(4)
N111 Nd12 C171 N161 -130.3(3)
C121 Nd12 C171 N161 -103.8(3)
Si14 Nd12 C171 N161 62.4(3)
Nd11 Nd12 C171 N161 -136.0(3)
O136 Nd12 C171 N151 131.9(2)
N191 Nd12 C171 N151 -87.0(3)
N161 Nd12 C171 N151 -177.1(4)
N111 Nd12 C171 N151 52.5(2)
C121 Nd12 C171 N151 79.0(2)
Si14 Nd12 C171 N151 -114.8(2)
Nd11 Nd12 C171 N151 46.8(2)
N161 C171 C172 C185 121.1(5)
N151 C171 C172 C185 -53.5(6)
N161 C171 C172 C173 -60.2(6)
N151 C171 C172 C173 125.2(5)
C185 C172 C173 C174 -1.4(7)
C171 C172 C173 C174 180.0(4)
C172 C173 C174 C179 1.2(7)
C172 C173 C174 C175 179.5(4)
C173 C174 C175 C176 -113.2(5)
C179 C174 C175 C176 65.0(6)
C173 C174 C175 C177 126.3(5)
C179 C174 C175 C177 -55.4(6)
C173 C174 C175 C178 7.5(6)
C179 C174 C175 C178 -174.3(4)
C173 C174 C179 C180 -0.5(7)
C175 C174 C179 C180 -178.9(4)
C174 C179 C180 C185 0.0(6)
C174 C179 C180 C181 178.8(4)
C179 C180 C181 C183 0.1(6)
C185 C180 C181 C183 178.8(4)
C179 C180 C181 C184 120.1(4)
C185 C180 C181 C184 -61.2(5)
C179 C180 C181 C182 -118.5(4)
C185 C180 C181 C182 60.2(5)
C173 C172 C185 O186 -179.0(4)
C171 C172 C185 O186 -0.4(6)
C173 C172 C185 C180 0.8(7)
C171 C172 C185 C180 179.5(4)
C179 C180 C185 O186 179.7(4)
C181 C180 C185 O186 1.0(6)
C179 C180 C185 C172 -0.1(6)
C181 C180 C185 C172 -178.9(4)
C172 C185 O186 Nd11 24.1(7)
C180 C185 O186 Nd11 -155.7(3)
N141 Nd11 O186 C185 129.9(4)
N101 Nd11 O186 C185 -98.3(5)
N151 Nd11 O186 C185 -5.3(4)
N111 Nd11 O186 C185 -58.7(5)
C121 Nd11 O186 C185 -86.8(5)
Si11 Nd11 O186 C185 154.3(4)
Nd12 Nd11 O186 C185 -34.6(5)
O136 Nd12 N191 Si14 67.4(3)
N161 Nd12 N191 Si14 -50.4(3)
N151 Nd12 N191 Si14 -109.3(2)
N111 Nd12 N191 Si14 158.74(19)
C171 Nd12 N191 Si14 -78.8(3)
C121 Nd12 N191 Si14 128.7(3)
Nd11 Nd12 N191 Si14 -144.21(14)
O136 Nd12 N191 Si13 -116.2(2)
N161 Nd12 N191 Si13 125.9(2)
N151 Nd12 N191 Si13 67.1(3)
N111 Nd12 N191 Si13 -24.9(3)
C171 Nd12 N191 Si13 97.5(3)
C121 Nd12 N191 Si13 -54.9(4)
Si14 Nd12 N191 Si13 176.4(5)
Nd11 Nd12 N191 Si13 32.2(4)
Si14 N191 Si13 C193 -75.0(4)
Nd12 N191 Si13 C193 108.9(4)
Si14 N191 Si13 C192 48.0(4)
Nd12 N191 Si13 C192 -128.1(3)
Si14 N191 Si13 C194 164.8(3)
Nd12 N191 Si13 C194 -11.3(4)
Si12 N141 Si11 C144 -59.6(4)
Nd11 N141 Si11 C144 125.0(3)
Si12 N141 Si11 C142 -178.1(3)
Nd11 N141 Si11 C142 6.5(3)
Si12 N141 Si11 C143 63.4(4)
Nd11 N141 Si11 C143 -112.0(3)
Si12 N141 Si11 Nd11 175.5(4)
O186 Nd11 Si11 N141 -129.0(2)
N101 Nd11 Si11 N141 131.6(2)
N151 Nd11 Si11 N141 -62.3(3)
N111 Nd11 Si11 N141 74.5(2)
C121 Nd11 Si11 N141 104.4(2)
Nd12 Nd11 Si11 N141 75.6(2)
O186 Nd11 Si11 C144 150.9(3)
N141 Nd11 Si11 C144 -80.2(4)
N101 Nd11 Si11 C144 51.5(3)
N151 Nd11 Si11 C144 -142.5(4)
N111 Nd11 Si11 C144 -5.6(3)
C121 Nd11 Si11 C144 24.3(3)
Nd12 Nd11 Si11 C144 -4.6(3)
O186 Nd11 Si11 C142 57.7(2)
N141 Nd11 Si11 C142 -173.4(3)
N101 Nd11 Si11 C142 -41.7(2)
N151 Nd11 Si11 C142 124.3(3)
N111 Nd11 Si11 C142 -98.8(3)
C121 Nd11 Si11 C142 -68.9(3)
Nd12 Nd11 Si11 C142 -97.8(2)
O186 Nd11 Si11 C143 -39.8(3)
N141 Nd11 Si11 C143 89.2(4)
N101 Nd11 Si11 C143 -139.2(3)
N151 Nd11 Si11 C143 26.9(4)
N111 Nd11 Si11 C143 163.7(3)
C121 Nd11 Si11 C143 -166.3(3)
Nd12 Nd11 Si11 C143 164.8(3)
Si13 N191 Si14 C196 40.7(4)
Nd12 N191 Si14 C196 -143.0(3)
Si13 N191 Si14 C195 -82.8(4)
Nd12 N191 Si14 C195 93.5(3)
Si13 N191 Si14 C197 159.2(3)
Nd12 N191 Si14 C197 -24.6(4)
Si13 N191 Si14 Nd12 -176.3(5)
O136 Nd12 Si14 N191 -118.7(3)
N161 Nd12 Si14 N191 134.7(3)
N151 Nd12 Si14 N191 82.8(3)
N111 Nd12 Si14 N191 -38.7(3)
C171 Nd12 Si14 N191 111.8(3)
C121 Nd12 Si14 N191 -103.1(3)
Nd11 Nd12 Si14 N191 71.5(3)
O136 Nd12 Si14 C196 -59.4(5)
N191 Nd12 Si14 C196 59.2(5)
N161 Nd12 Si14 C196 -166.1(5)
N151 Nd12 Si14 C196 142.0(5)
N111 Nd12 Si14 C196 20.6(5)
C171 Nd12 Si14 C196 171.0(5)
C121 Nd12 Si14 C196 -43.9(5)
Nd11 Nd12 Si14 C196 130.8(4)
O136 Nd12 Si14 C195 140.0(3)
N191 Nd12 Si14 C195 -101.4(4)
N161 Nd12 Si14 C195 33.3(3)
N151 Nd12 Si14 C195 -18.6(3)
N111 Nd12 Si14 C195 -140.0(3)
C171 Nd12 Si14 C195 10.4(3)
C121 Nd12 Si14 C195 155.5(3)
Nd11 Nd12 Si14 C195 -29.8(3)
O136 Nd12 Si14 C197 37.1(2)
N191 Nd12 Si14 C197 155.8(3)
N161 Nd12 Si14 C197 -69.6(3)
N151 Nd12 Si14 C197 -121.4(3)
N111 Nd12 Si14 C197 117.1(3)
C171 Nd12 Si14 C197 -92.4(3)
C121 Nd12 Si14 C197 52.6(3)
Nd11 Nd12 Si14 C197 -132.7(2)
Si11 N141 Si12 C145 -71.8(4)
Nd11 N141 Si12 C145 103.0(4)
Si11 N141 Si12 C147 172.3(4)
Nd11 N141 Si12 C147 -12.9(4)
Si11 N141 Si12 C146 55.5(5)
Nd11 N141 Si12 C146 -129.8(4)

loop_
_platon_squeeze_void_nr
_platon_squeeze_void_average_x
_platon_squeeze_void_average_y
_platon_squeeze_void_average_z
_platon_squeeze_void_volume
_platon_squeeze_void_count_electrons
_platon_squeeze_void_content
1 0.000 0.000 0.500 27 3 ' '
2 0.048 0.187 0.674 8 1 ' '
3 0.500 0.000 0.500 472 55 ' '
4 0.319 0.089 0.735 11 1 ' '
5 0.368 0.117 0.252 8 1 ' '
6 0.486 0.365 0.530 7 0 ' '
7 0.514 0.635 0.470 7 0 ' '
8 0.631 0.883 0.748 9 0 ' '
9 0.681 0.911 0.265 11 1 ' '
10 0.951 0.812 0.326 8 1 ' '
